data_4128361
loop_
_publ_author_name
'Meng, Dong'
'Liu, Guogang'
'Xiao, Chengyi'
'Shi, Yanjun'
'Zhang, Lei'
'Jiang, Lang'
'Baldridge, Kim K.'
'Li, Yan'
'Siegel, Jay S.'
'Wang, Zhaohui'

_publ_section_title
;
 Corannurylene Pentapetalae.
;
_journal_issue 13
_journal_name_full 'Journal of the American Chemical Society'
_journal_page_first 5402
_journal_page_last 5408
_journal_paper_doi 10.1021/jacs.9b00053
_journal_volume 141
_journal_year 2019
_chemical_formula_sum 'C194 H148 N10 O20'
_chemical_formula_weight 2939.22
_space_group_IT_number 158
_space_group_name_Hall 'P 3 -2"c'
_space_group_name_H-M_alt 'P 3 c 1'
_symmetry_cell_setting trigonal
_symmetry_space_group_name_H-M 'P 3 c 1'
_atom_sites_solution_hydrogens geom
_atom_sites_solution_primary direct
_atom_sites_solution_secondary difmap
_audit_creation_method SHELXL-97
_cell_angle_alpha 90.00
_cell_angle_beta 90.00
_cell_angle_gamma 120.00
_cell_formula_units_Z 6
_cell_length_a 31.791(5)
_cell_length_b 31.791(5)
_cell_length_c 45.798(9)
_cell_measurement_reflns_used 66153
_cell_measurement_temperature 173(2)
_cell_measurement_theta_max 25.0212
_cell_measurement_theta_min 1.1566
_cell_volume 40085(12)
_computing_cell_refinement 'Bruker FRAMBO'
_computing_data_collection 'Bruker FRAMBO'
_computing_data_reduction 'Bruker SAINT'
_computing_molecular_graphics 'Bruker SHELXTL'
_computing_publication_material 'Bruker SHELXTL'
_computing_structure_refinement 'SHELXL-97 (Sheldrick, 1997)'
_computing_structure_solution 'SHELXS-97 (Sheldrick, 1990)'
_diffrn_ambient_temperature 173(2)
_diffrn_measured_fraction_theta_full 1.000
_diffrn_measured_fraction_theta_max 1.000
_diffrn_measurement_device_type 'multiwire proportional'
_diffrn_measurement_method 'phi and omega scans'
_diffrn_radiation_monochromator graphite
_diffrn_radiation_source 'fine-focus sealed tube'
_diffrn_radiation_type MoK\a
_diffrn_radiation_wavelength 0.71073
_diffrn_reflns_av_R_equivalents 0.1201
_diffrn_reflns_av_sigmaI/netI 0.0725
_diffrn_reflns_limit_h_max 35
_diffrn_reflns_limit_h_min -37
_diffrn_reflns_limit_k_max 37
_diffrn_reflns_limit_k_min -37
_diffrn_reflns_limit_l_max 54
_diffrn_reflns_limit_l_min -54
_diffrn_reflns_number 345743
_diffrn_reflns_theta_full 25.01
_diffrn_reflns_theta_max 25.01
_diffrn_reflns_theta_min 0.74
_exptl_absorpt_coefficient_mu 0.047
_exptl_absorpt_correction_T_max 0.9943
_exptl_absorpt_correction_T_min 0.9929
_exptl_absorpt_correction_type multi-scan
_exptl_absorpt_process_details sadabs
_exptl_crystal_colour red
_exptl_crystal_density_diffrn 0.731
_exptl_crystal_density_method 'not measured'
_exptl_crystal_description hexagon
_exptl_crystal_F_000 9252
_exptl_crystal_size_max 0.15
_exptl_crystal_size_mid 0.13
_exptl_crystal_size_min 0.12
_platon_squeeze_details
;
;
_refine_diff_density_max 1.093
_refine_diff_density_min -0.540
_refine_diff_density_rms 0.151
_refine_ls_abs_structure_details 'Flack H D (1983), Acta Cryst. A39, 876-881'
_refine_ls_abs_structure_Flack -1(4)
_refine_ls_extinction_method none
_refine_ls_goodness_of_fit_ref 1.519
_refine_ls_hydrogen_treatment mixed
_refine_ls_matrix_type full
_refine_ls_number_parameters 2035
_refine_ls_number_reflns 47156
_refine_ls_number_restraints 1
_refine_ls_restrained_S_all 1.519
_refine_ls_R_factor_all 0.3206
_refine_ls_R_factor_gt 0.2756
_refine_ls_shift/su_max 0.001
_refine_ls_shift/su_mean 0.000
_refine_ls_structure_factor_coef Fsqd
_refine_ls_weighting_details 'calc w=1/[\s^2^(Fo^2^)+(0.2000P)^2^+0.0000P] where P=(Fo^2^+2Fc^2^)/3'
_refine_ls_weighting_scheme calc
_refine_ls_wR_factor_gt 0.5701
_refine_ls_wR_factor_ref 0.6104
_reflns_number_gt 15970
_reflns_number_total 47156
_reflns_threshold_expression >2sigma(I)
_cod_data_source_file ja9b00053_si_001.cif
_cod_data_source_block mx4866d
_cod_depositor_comments
;
The following automatic conversions were performed:

data item '_symmetry_cell_setting' value 'Trigonal' was changed to
'trigonal' in accordance with the
/home/data/users/saulius/crontab/automatic-downloads/current/ACS/lib/dictionaries/cif_core.dic
dictionary named 'cif_core.dic' version 2.4.2 last updated on
2011-04-26.

Automatic conversion script
Id: cif_fix_values 6909 2019-04-08 15:41:33Z antanas 
;
_cod_original_cell_volume 40085(11)
_cod_original_sg_symbol_H-M P3c1
_cod_database_code 4128361

loop_
_symmetry_equiv_pos_as_xyz
'x, y, z'
'-y, x-y, z'
'-x+y, -x, z'
'-x+y, y, z+1/2'
'x, x-y, z+1/2'
'-y, -x, z+1/2'

loop_
_atom_site_label
_atom_site_type_symbol
_atom_site_fract_x
_atom_site_fract_y
_atom_site_fract_z
_atom_site_U_iso_or_equiv
_atom_site_adp_type
_atom_site_occupancy
_atom_site_symmetry_multiplicity
_atom_site_calc_flag
_atom_site_refinement_flags
N1K N 0.7185(10) 0.6222(17) 0.3736(7) 0.232(11) Uani 1 1 d .
N2K N 0.6137(7) 0.5754(11) 0.6131(4) 0.179(6) Uani 1 1 d .
N1L N 0.8025(8) 0.6785(9) 0.6008(7) 0.208(7) Uani 1 1 d .
N2L N 0.6188(8) 0.8890(9) 0.6765(6) 0.194(7) Uani 1 1 d .
N1M N 0.8270(9) 0.9879(9) 0.6578(5) 0.213(8) Uani 1 1 d .
N2M N 0.5686(9) 1.0409(12) 0.5094(6) 0.212(9) Uani 1 1 d .
N1N N 0.7733(8) 1.1418(9) 0.4766(4) 0.206(8) Uani 1 1 d .
N2N N 0.5029(6) 0.8302(7) 0.3365(4) 0.181(6) Uani 1 1 d .
N1O N 0.7213(7) 0.9306(7) 0.3095(4) 0.173(5) Uani 1 1 d .
N2O N 0.5281(9) 0.5482(10) 0.3909(6) 0.225(8) Uani 1 1 d .
O1K O 0.7175(8) 0.7005(10) 0.3783(4) 0.226(8) Uani 1 1 d .
O2K O 0.7198(8) 0.5525(9) 0.3796(4) 0.248(9) Uani 1 1 d .
O3K O 0.6097(7) 0.6455(9) 0.6113(4) 0.222(7) Uani 1 1 d .
O4K O 0.6130(7) 0.5068(9) 0.6151(5) 0.241(7) Uani 1 1 d .
O1L O 0.7741(7) 0.6895(7) 0.5542(4) 0.220(7) Uani 1 1 d .
O2L O 0.8287(9) 0.6833(9) 0.6453(6) 0.263(9) Uani 1 1 d .
O3L O 0.6002(5) 0.8973(7) 0.6302(3) 0.196(5) Uani 1 1 d .
O4L O 0.6335(7) 0.8802(8) 0.7250(5) 0.239(7) Uani 1 1 d .
O1M O 0.8073(7) 0.9330(8) 0.6241(4) 0.193(7) Uani 1 1 d .
O2M O 0.8206(6) 1.0403(7) 0.6874(4) 0.214(6) Uani 1 1 d .
O3M O 0.5724(6) 0.9938(7) 0.4778(5) 0.218(7) Uani 1 1 d .
O4M O 0.5622(9) 1.0888(9) 0.5392(5) 0.228(9) Uani 1 1 d .
O1N O 0.7547(6) 1.0799(6) 0.5105(4) 0.215(7) Uani 1 1 d .
O2N O 0.7787(9) 1.1979(9) 0.4418(4) 0.259(9) Uani 1 1 d .
O3N O 0.5206(5) 0.7807(7) 0.3619(3) 0.189(5) Uani 1 1 d .
O4N O 0.5104(5) 0.8811(5) 0.2988(3) 0.188(5) Uani 1 1 d .
O1O O 0.7301(4) 0.9616(5) 0.3580(3) 0.168(4) Uani 1 1 d .
O2O O 0.6909(7) 0.9039(6) 0.2680(5) 0.212(6) Uani 1 1 d .
O3O O 0.5602(6) 0.5692(7) 0.4336(4) 0.214(6) Uani 1 1 d .
O4O O 0.4846(7) 0.5149(8) 0.3459(4) 0.274(10) Uani 1 1 d .
C1 C 0.6584(8) 0.7902(12) 0.4800(5) 0.177(8) Uani 1 1 d .
C2 C 0.6632(8) 0.7944(10) 0.5101(4) 0.159(6) Uani 1 1 d .
C3 C 0.6854(8) 0.8466(10) 0.5150(5) 0.170(7) Uani 1 1 d .
C4 C 0.6635(9) 0.8627(9) 0.4937(6) 0.169(6) Uani 1 1 d .
C5 C 0.6643(8) 0.8368(10) 0.4699(5) 0.174(7) Uani 1 1 d .
C6 C 0.6583(8) 0.7575(10) 0.4625(5) 0.170(7) Uani 1 1 d .
C7 C 0.6738(8) 0.7229(10) 0.4772(5) 0.178(7) Uani 1 1 d .
C8 C 0.6704(7) 0.7213(10) 0.5095(5) 0.155(6) Uani 1 1 d .
C9 C 0.6790(8) 0.7668(11) 0.5242(5) 0.187(8) Uani 1 1 d .
C10 C 0.6903(7) 0.7851(8) 0.5564(4) 0.151(6) Uani 1 1 d .
C11 C 0.6864(7) 0.8253(8) 0.5645(4) 0.155(6) Uani 1 1 d .
C12 C 0.6800(6) 0.8581(8) 0.5443(4) 0.147(5) Uani 1 1 d .
C13 C 0.6895(6) 0.9075(7) 0.5467(4) 0.142(5) Uani 1 1 d .
C14 C 0.6724(5) 0.9290(6) 0.5247(2) 0.109(4) Uani 1 1 d .
C15 C 0.6690(9) 0.9090(9) 0.4942(5) 0.172(6) Uani 1 1 d .
C16 C 0.6613(5) 0.9226(7) 0.4626(2) 0.108(4) Uani 1 1 d .
C17 C 0.6444(5) 0.8856(6) 0.4411(3) 0.123(4) Uani 1 1 d .
C18 C 0.6505(5) 0.8446(7) 0.4408(3) 0.127(5) Uani 1 1 d .
C19 C 0.6523(5) 0.8086(7) 0.4220(3) 0.132(5) Uani 1 1 d .
C20 C 0.6472(6) 0.7625(8) 0.4307(4) 0.144(5) Uani 1 1 d .
C1A C 0.7368(14) 0.6303(13) 0.3434(8) 0.243(12) Uani 1 1 d .
H1A H 0.7378 0.5993 0.3435 0.292 Uiso 1 1 calc R
C2A C 0.7854(16) 0.6568(15) 0.3289(8) 0.289(16) Uani 1 1 d .
H2A1 H 0.7976 0.6339 0.3264 0.346 Uiso 1 1 calc R
H2A2 H 0.7809 0.6667 0.3092 0.346 Uiso 1 1 calc R
C3A C 0.8233(13) 0.7006(12) 0.3443(7) 0.240(12) Uani 1 1 d .
H3A1 H 0.8362 0.7277 0.3302 0.287 Uiso 1 1 calc R
H3A2 H 0.8067 0.7085 0.3599 0.287 Uiso 1 1 calc R
C4A C 0.8649(12) 0.7008(10) 0.3578(6) 0.232(13) Uani 1 1 d .
H4A1 H 0.8548 0.6660 0.3559 0.279 Uiso 1 1 calc R
H4A2 H 0.8893 0.7168 0.3422 0.279 Uiso 1 1 calc R
C5A C 0.8966(7) 0.7133(6) 0.3826(4) 0.161(6) Uani 1 1 d .
H5A1 H 0.8934 0.7369 0.3948 0.242 Uiso 1 1 calc R
H5A2 H 0.9303 0.7275 0.3759 0.242 Uiso 1 1 calc R
H5A3 H 0.8878 0.6840 0.3941 0.242 Uiso 1 1 calc R
C7A C 0.6886(13) 0.6062(14) 0.3267(7) 0.244(13) Uani 1 1 d .
H7A1 H 0.6901 0.5876 0.3097 0.293 Uiso 1 1 calc R
H7A2 H 0.6615 0.5838 0.3395 0.293 Uiso 1 1 calc R
C8A C 0.6816(13) 0.6469(17) 0.3168(8) 0.286(18) Uani 1 1 d .
H8A1 H 0.7133 0.6757 0.3132 0.429 Uiso 1 1 calc R
H8A2 H 0.6643 0.6541 0.3319 0.429 Uiso 1 1 calc R
H8A3 H 0.6625 0.6376 0.2987 0.429 Uiso 1 1 calc R
C1B C 0.5956(11) 0.5707(10) 0.6431(5) 0.185(7) Uani 1 1 d .
H1B H 0.6074 0.5477 0.6481 0.222 Uiso 1 1 calc R
C2B C 0.5443(12) 0.5300(11) 0.6422(5) 0.190(8) Uani 1 1 d .
H2B1 H 0.5455 0.4996 0.6411 0.228 Uiso 1 1 calc R
H2B2 H 0.5297 0.5299 0.6613 0.228 Uiso 1 1 calc R
C3B C 0.5105(13) 0.5268(11) 0.6202(7) 0.241(11) Uani 1 1 d .
H3B1 H 0.5075 0.5024 0.6056 0.290 Uiso 1 1 calc R
H3B2 H 0.5248 0.5585 0.6101 0.290 Uiso 1 1 calc R
C4B C 0.4610(10) 0.5137(8) 0.6297(4) 0.183(8) Uani 1 1 d .
H4B1 H 0.4544 0.5397 0.6236 0.220 Uiso 1 1 calc R
H4B2 H 0.4597 0.5122 0.6513 0.220 Uiso 1 1 calc R
C5B C 0.4215(12) 0.4658(13) 0.6177(7) 0.263(13) Uani 1 1 d .
H5B1 H 0.4272 0.4396 0.6241 0.394 Uiso 1 1 calc R
H5B2 H 0.4219 0.4672 0.5963 0.394 Uiso 1 1 calc R
H5B3 H 0.3899 0.4595 0.6248 0.394 Uiso 1 1 calc R
C7B C 0.6290(11) 0.6071(10) 0.6663(5) 0.222(11) Uani 1 1 d .
H7B1 H 0.6100 0.6065 0.6835 0.266 Uiso 1 1 calc R
H7B2 H 0.6461 0.6405 0.6582 0.266 Uiso 1 1 calc R
C8B C 0.6663(13) 0.5908(13) 0.6749(7) 0.278(15) Uani 1 1 d .
H8B1 H 0.6645 0.5847 0.6960 0.418 Uiso 1 1 calc R
H8B2 H 0.6992 0.6164 0.6698 0.418 Uiso 1 1 calc R
H8B3 H 0.6586 0.5609 0.6644 0.418 Uiso 1 1 calc R
C1C C 0.8241(15) 0.6467(15) 0.5893(8) 0.259(13) Uani 1 1 d .
H1C1 H 0.8055 0.6128 0.5964 0.311 Uiso 1 1 calc R
H1C2 H 0.8263 0.6470 0.5677 0.311 Uiso 1 1 calc R
C2C C 0.8733(13) 0.6748(10) 0.6036(7) 0.237(11) Uani 1 1 d .
H2C1 H 0.8953 0.7017 0.5909 0.355 Uiso 1 1 calc R
H2C2 H 0.8866 0.6532 0.6068 0.355 Uiso 1 1 calc R
H2C3 H 0.8701 0.6877 0.6224 0.355 Uiso 1 1 calc R
C1D C 0.5984(16) 0.9229(18) 0.6796(7) 0.258(14) Uani 1 1 d .
H1D H 0.6024 0.9313 0.7009 0.309 Uiso 1 1 calc R
C2D C 0.6178(12) 0.9723(14) 0.6642(7) 0.273(14) Uani 1 1 d .
H2D1 H 0.6061 0.9670 0.6440 0.409 Uiso 1 1 calc R
H2D2 H 0.6534 0.9897 0.6643 0.409 Uiso 1 1 calc R
H2D3 H 0.6062 0.9916 0.6746 0.409 Uiso 1 1 calc R
C7D C 0.5422(16) 0.8934(17) 0.6752(7) 0.268(13) Uani 1 1 d .
H7D1 H 0.5269 0.9087 0.6865 0.322 Uiso 1 1 calc R
H7D2 H 0.5345 0.8938 0.6543 0.322 Uiso 1 1 calc R
C8D C 0.5219(11) 0.8412(14) 0.6853(6) 0.230(10) Uani 1 1 d .
H8D1 H 0.5421 0.8283 0.6773 0.276 Uiso 1 1 calc R
H8D2 H 0.4885 0.8211 0.6776 0.276 Uiso 1 1 calc R
C9D C 0.5206(13) 0.8370(14) 0.7190(8) 0.316(18) Uani 1 1 d .
H9D1 H 0.5527 0.8599 0.7270 0.475 Uiso 1 1 calc R
H9D2 H 0.5119 0.8038 0.7246 0.475 Uiso 1 1 calc R
H9D3 H 0.4965 0.8445 0.7269 0.475 Uiso 1 1 calc R
C1E C 0.8713(10) 0.9931(9) 0.6712(5) 0.183(8) Uani 1 1 d .
H1E H 0.8618 0.9590 0.6657 0.220 Uiso 1 1 calc R
C2E C 0.9104(10) 1.0137(12) 0.6469(6) 0.207(9) Uani 1 1 d .
H2E1 H 0.9366 1.0081 0.6539 0.248 Uiso 1 1 calc R
H2E2 H 0.8954 0.9918 0.6300 0.248 Uiso 1 1 calc R
C3E C 0.9352(10) 1.0628(11) 0.6346(5) 0.179(7) Uani 1 1 d .
H3E1 H 0.9588 1.0861 0.6488 0.215 Uiso 1 1 calc R
H3E2 H 0.9114 1.0731 0.6297 0.215 Uiso 1 1 calc R
C4E C 0.9619(16) 1.0612(16) 0.6065(8) 0.298(16) Uani 1 1 d .
H4E1 H 0.9569 1.0280 0.6043 0.358 Uiso 1 1 calc R
H4E2 H 0.9470 1.0676 0.5894 0.358 Uiso 1 1 calc R
C5E C 1.0166(17) 1.0975(18) 0.6063(8) 0.299(16) Uani 1 1 d .
H5E1 H 1.0332 1.0830 0.5955 0.358 Uiso 1 1 calc R
H5E2 H 1.0287 1.1030 0.6267 0.358 Uiso 1 1 calc R
C6E C 1.0306(13) 1.1468(15) 0.5925(8) 0.292(15) Uani 1 1 d .
H6E1 H 1.0163 1.1417 0.5730 0.438 Uiso 1 1 calc R
H6E2 H 1.0660 1.1665 0.5910 0.438 Uiso 1 1 calc R
H6E3 H 1.0184 1.1638 0.6047 0.438 Uiso 1 1 calc R
C7E C 0.8939(13) 0.9901(11) 0.6968(6) 0.244(11) Uani 1 1 d .
H7E1 H 0.8684 0.9668 0.7101 0.292 Uiso 1 1 calc R
H7E2 H 0.9095 1.0223 0.7064 0.292 Uiso 1 1 calc R
C8E C 0.9333(15) 0.9743(14) 0.6929(8) 0.309(16) Uani 1 1 d .
H8E1 H 0.9207 0.9461 0.6799 0.464 Uiso 1 1 calc R
H8E2 H 0.9409 0.9658 0.7120 0.464 Uiso 1 1 calc R
H8E3 H 0.9629 1.0012 0.6845 0.464 Uiso 1 1 calc R
C1F C 0.5434(16) 1.0620(15) 0.4934(8) 0.225(10) Uani 1 1 d .
H1F H 0.5404 1.0812 0.5098 0.270 Uiso 1 1 calc R
C2F C 0.4925(15) 1.0258(13) 0.4903(7) 0.226(10) Uani 1 1 d .
H2F1 H 0.4896 0.9939 0.4863 0.271 Uiso 1 1 calc R
H2F2 H 0.4790 1.0343 0.4733 0.271 Uiso 1 1 calc R
C3F C 0.4620(14) 1.0216(14) 0.5179(8) 0.276(14) Uani 1 1 d .
H3F1 H 0.4830 1.0370 0.5351 0.331 Uiso 1 1 calc R
H3F2 H 0.4413 1.0363 0.5147 0.331 Uiso 1 1 calc R
C4F C 0.4316(8) 0.9664(7) 0.5214(4) 0.165(7) Uani 1 1 d .
H4F1 H 0.4451 0.9582 0.5384 0.197 Uiso 1 1 calc R
H4F2 H 0.3987 0.9595 0.5272 0.197 Uiso 1 1 calc R
C5F C 0.4245(8) 0.9316(7) 0.4990(5) 0.194(8) Uani 1 1 d .
H5F1 H 0.4535 0.9446 0.4867 0.292 Uiso 1 1 calc R
H5F2 H 0.3964 0.9252 0.4870 0.292 Uiso 1 1 calc R
H5F3 H 0.4188 0.9013 0.5082 0.292 Uiso 1 1 calc R
C7F C 0.5675(13) 1.1022(14) 0.4714(7) 0.223(10) Uani 1 1 d .
H7F1 H 0.5963 1.1005 0.4648 0.268 Uiso 1 1 calc R
H7F2 H 0.5450 1.0912 0.4546 0.268 Uiso 1 1 calc R
C8F C 0.5849(9) 1.1547(12) 0.4737(6) 0.218(9) Uani 1 1 d .
H8F1 H 0.5870 1.1638 0.4944 0.328 Uiso 1 1 calc R
H8F2 H 0.5621 1.1621 0.4637 0.328 Uiso 1 1 calc R
H8F3 H 0.6170 1.1732 0.4647 0.328 Uiso 1 1 calc R
C1G C 0.7938(13) 1.1782(13) 0.5007(7) 0.231(12) Uani 1 1 d .
H1G H 0.7935 1.1605 0.5188 0.277 Uiso 1 1 calc R
C2G C 0.7857(16) 1.2180(13) 0.5097(6) 0.237(13) Uani 1 1 d .
H2G1 H 0.8047 1.2453 0.4961 0.284 Uiso 1 1 calc R
H2G2 H 0.8007 1.2288 0.5292 0.284 Uiso 1 1 calc R
C3G C 0.7358(16) 1.2120(11) 0.5116(6) 0.240(13) Uani 1 1 d .
H3G1 H 0.7386 1.2427 0.5043 0.288 Uiso 1 1 calc R
H3G2 H 0.7153 1.1864 0.4974 0.288 Uiso 1 1 calc R
C4G C 0.7081(16) 1.2001(12) 0.5392(8) 0.289(17) Uani 1 1 d .
H4G1 H 0.7174 1.1794 0.5504 0.347 Uiso 1 1 calc R
H4G2 H 0.7212 1.2310 0.5501 0.347 Uiso 1 1 calc R
C5G C 0.6551(11) 1.1767(9) 0.5413(5) 0.193(8) Uani 1 1 d .
H5G1 H 0.6420 1.1802 0.5227 0.289 Uiso 1 1 calc R
H5G2 H 0.6464 1.1921 0.5569 0.289 Uiso 1 1 calc R
H5G3 H 0.6416 1.1421 0.5457 0.289 Uiso 1 1 calc R
C7G C 0.8436(12) 1.1982(11) 0.4867(5) 0.210(10) Uani 1 1 d .
H7G1 H 0.8679 1.2264 0.4981 0.252 Uiso 1 1 calc R
H7G2 H 0.8429 1.2097 0.4667 0.252 Uiso 1 1 calc R
C8G C 0.8588(13) 1.1591(12) 0.4853(5) 0.225(11) Uani 1 1 d .
H8G1 H 0.8544 1.1435 0.5046 0.270 Uiso 1 1 calc R
H8G2 H 0.8386 1.1338 0.4708 0.270 Uiso 1 1 calc R
C9G C 0.9104(12) 1.1835(10) 0.4766(5) 0.226(11) Uani 1 1 d .
H9G1 H 0.9127 1.1780 0.4558 0.338 Uiso 1 1 calc R
H9G2 H 0.9272 1.1702 0.4880 0.338 Uiso 1 1 calc R
H9G3 H 0.9254 1.2184 0.4803 0.338 Uiso 1 1 calc R
C1H C 0.4652(8) 0.7854(8) 0.3166(4) 0.161(7) Uani 1 1 d .
H1H H 0.4543 0.7996 0.3008 0.194 Uiso 1 1 calc R
C2H C 0.4263(7) 0.7673(7) 0.3401(4) 0.158(6) Uani 1 1 d .
H2H1 H 0.4024 0.7335 0.3346 0.189 Uiso 1 1 calc R
H2H2 H 0.4423 0.7650 0.3581 0.189 Uiso 1 1 calc R
C3H C 0.3980(7) 0.7892(6) 0.3489(3) 0.145(5) Uani 1 1 d .
H3H1 H 0.4125 0.8090 0.3664 0.218 Uiso 1 1 calc R
H3H2 H 0.3647 0.7637 0.3532 0.218 Uiso 1 1 calc R
H3H3 H 0.3977 0.8098 0.3331 0.218 Uiso 1 1 calc R
C7H C 0.4819(10) 0.7572(11) 0.3026(6) 0.216(9) Uani 1 1 d .
H7H1 H 0.5163 0.7830 0.3002 0.259 Uiso 1 1 calc R
H7H2 H 0.4675 0.7556 0.2831 0.259 Uiso 1 1 calc R
C8H C 0.4897(9) 0.7122(9) 0.2989(4) 0.200(8) Uani 1 1 d .
H8H1 H 0.4581 0.6827 0.2962 0.300 Uiso 1 1 calc R
H8H2 H 0.5056 0.7089 0.3163 0.300 Uiso 1 1 calc R
H8H3 H 0.5101 0.7171 0.2817 0.300 Uiso 1 1 calc R
C1I C 0.7507(9) 0.9804(9) 0.2971(4) 0.172(7) Uani 1 1 d .
H1I H 0.7438 0.9784 0.2757 0.207 Uiso 1 1 calc R
C2I C 0.8025(8) 0.9909(7) 0.3009(4) 0.177(7) Uani 1 1 d .
H2I1 H 0.8207 1.0203 0.3128 0.266 Uiso 1 1 calc R
H2I2 H 0.8179 0.9960 0.2818 0.266 Uiso 1 1 calc R
H2I3 H 0.8023 0.9634 0.3107 0.266 Uiso 1 1 calc R
C7I C 0.7390(6) 1.0165(7) 0.3099(4) 0.152(6) Uani 1 1 d .
H7I1 H 0.7175 1.0212 0.2966 0.228 Uiso 1 1 calc R
H7I2 H 0.7691 1.0475 0.3127 0.228 Uiso 1 1 calc R
H7I3 H 0.7228 1.0046 0.3287 0.228 Uiso 1 1 calc R
C1J C 0.5039(12) 0.4971(14) 0.4016(6) 0.250(14) Uani 1 1 d .
H1J1 H 0.5009 0.4986 0.4231 0.300 Uiso 1 1 calc R
H1J2 H 0.5270 0.4853 0.3981 0.300 Uiso 1 1 calc R
C2J C 0.4547(9) 0.4577(7) 0.3906(3) 0.181(9) Uani 1 1 d .
H2J1 H 0.4289 0.4575 0.4024 0.271 Uiso 1 1 calc R
H2J2 H 0.4528 0.4260 0.3921 0.271 Uiso 1 1 calc R
H2J3 H 0.4507 0.4641 0.3701 0.271 Uiso 1 1 calc R
C1K C 0.6716(7) 0.6428(12) 0.4769(5) 0.164(7) Uani 1 1 d .
C2K C 0.6775(8) 0.6830(11) 0.4629(5) 0.164(7) Uani 1 1 d .
C3K C 0.6960(8) 0.6907(10) 0.4343(6) 0.178(7) Uani 1 1 d .
H3K H 0.7058 0.7209 0.4250 0.213 Uiso 1 1 calc R
C4K C 0.7000(9) 0.6563(15) 0.4200(6) 0.190(8) Uani 1 1 d .
C5K C 0.6941(9) 0.6149(14) 0.4349(7) 0.180(8) Uani 1 1 d .
C6K C 0.6789(8) 0.6077(12) 0.4629(6) 0.177(7) Uani 1 1 d .
C7K C 0.6754(7) 0.5660(12) 0.4771(5) 0.162(7) Uani 1 1 d .
C8K C 0.6809(7) 0.5339(9) 0.4639(5) 0.167(7) Uani 1 1 d .
H8K H 0.6785 0.5070 0.4743 0.201 Uiso 1 1 calc R
C9K C 0.6910(9) 0.5390(14) 0.4327(7) 0.204(10) Uani 1 1 d .
H9K H 0.6905 0.5137 0.4214 0.244 Uiso 1 1 calc R
C10K C 0.7007(10) 0.5803(15) 0.4212(6) 0.181(8) Uani 1 1 d .
C11K C 0.7125(12) 0.659(2) 0.3861(9) 0.235(14) Uani 1 1 d .
C12K C 0.7148(11) 0.5865(18) 0.3904(9) 0.209(11) Uani 1 1 d .
C13K C 0.6612(8) 0.6402(12) 0.5089(5) 0.168(7) Uani 1 1 d .
C14K C 0.6572(7) 0.6753(10) 0.5235(5) 0.153(6) Uani 1 1 d .
C15K C 0.6488(8) 0.6696(11) 0.5529(6) 0.179(7) Uani 1 1 d .
H15K H 0.6527 0.6963 0.5642 0.215 Uiso 1 1 calc R
C16K C 0.6349(9) 0.6255(14) 0.5665(5) 0.182(8) Uani 1 1 d .
C17K C 0.6377(8) 0.5898(13) 0.5513(5) 0.170(7) Uani 1 1 d .
C18K C 0.6553(8) 0.5996(12) 0.5227(5) 0.171(7) Uani 1 1 d .
C19K C 0.6593(7) 0.5624(10) 0.5089(5) 0.160(6) Uani 1 1 d .
C20K C 0.6561(7) 0.5257(9) 0.5263(5) 0.161(6) Uani 1 1 d .
H20K H 0.6701 0.5071 0.5196 0.193 Uiso 1 1 calc R
C21K C 0.6338(9) 0.5151(11) 0.5523(6) 0.197(8) Uani 1 1 d .
H21K H 0.6206 0.4835 0.5604 0.236 Uiso 1 1 calc R
C22K C 0.6303(9) 0.5508(14) 0.5672(7) 0.191(8) Uani 1 1 d .
C23K C 0.6185(11) 0.6182(15) 0.5991(6) 0.201(11) Uani 1 1 d .
C24K C 0.6195(11) 0.5423(16) 0.5996(7) 0.198(10) Uani 1 1 d .
C1L C 0.7104(8) 0.7712(9) 0.6076(5) 0.168(6) Uani 1 1 d .
C2L C 0.7106(7) 0.7627(7) 0.5775(4) 0.148(6) Uani 1 1 d .
C3L C 0.7377(9) 0.7424(9) 0.5683(5) 0.181(8) Uani 1 1 d .
H3L H 0.7397 0.7383 0.5479 0.217 Uiso 1 1 calc R
C4L C 0.7615(11) 0.7279(10) 0.5863(6) 0.196(8) Uani 1 1 d .
C5L C 0.7610(10) 0.7379(10) 0.6182(6) 0.185(8) Uani 1 1 d .
C6L C 0.7394(10) 0.7615(10) 0.6264(6) 0.181(8) Uani 1 1 d .
C7L C 0.7373(11) 0.7734(12) 0.6568(7) 0.205(9) Uani 1 1 d .
C8L C 0.7607(10) 0.7577(9) 0.6779(5) 0.186(8) Uani 1 1 d .
H8L H 0.7592 0.7624 0.6983 0.223 Uiso 1 1 calc R
C9L C 0.7850(12) 0.7358(12) 0.6673(9) 0.229(11) Uani 1 1 d .
H9L H 0.8000 0.7247 0.6808 0.275 Uiso 1 1 calc R
C10L C 0.7891(11) 0.7289(11) 0.6382(8) 0.209(9) Uani 1 1 d .
C11L C 0.7946(13) 0.7095(11) 0.5775(8) 0.217(10) Uani 1 1 d .
C12L C 0.8006(13) 0.6899(13) 0.6259(9) 0.221(12) Uani 1 1 d .
C13L C 0.6942(8) 0.8067(9) 0.6164(5) 0.178(7) Uani 1 1 d .
C14L C 0.6757(7) 0.8262(8) 0.5963(4) 0.152(6) Uani 1 1 d .
C15L C 0.6533(7) 0.8493(7) 0.6069(4) 0.152(6) Uani 1 1 d .
H15L H 0.6388 0.8606 0.5931 0.183 Uiso 1 1 calc R
C16L C 0.6492(9) 0.8582(9) 0.6359(6) 0.175(7) Uani 1 1 d .
C17L C 0.6679(12) 0.8383(12) 0.6574(7) 0.217(10) Uani 1 1 d .
C18L C 0.6957(10) 0.8181(9) 0.6458(6) 0.177(7) Uani 1 1 d .
C19L C 0.7165(11) 0.8002(12) 0.6671(7) 0.198(8) Uani 1 1 d .
C20L C 0.7134(9) 0.8131(12) 0.6947(7) 0.198(9) Uani 1 1 d .
H20L H 0.7196 0.7954 0.7091 0.238 Uiso 1 1 calc R
C21L C 0.7033(11) 0.8465(12) 0.7060(6) 0.201(9) Uani 1 1 d .
H21L H 0.7146 0.8618 0.7244 0.241 Uiso 1 1 calc R
C22L C 0.6735(12) 0.8561(10) 0.6868(7) 0.196(8) Uani 1 1 d .
C23L C 0.6160(12) 0.8768(11) 0.6465(7) 0.206(9) Uani 1 1 d .
C24L C 0.6430(13) 0.8771(13) 0.6979(9) 0.236(12) Uani 1 1 d .
C1M C 0.6978(6) 0.9687(8) 0.5803(3) 0.133(5) Uani 1 1 d .
C2M C 0.7067(6) 0.9365(8) 0.5743(4) 0.151(7) Uani 1 1 d .
C3M C 0.7435(6) 0.9336(7) 0.5883(4) 0.154(6) Uani 1 1 d .
H3M H 0.7560 0.9143 0.5807 0.184 Uiso 1 1 calc R
C4M C 0.7620(7) 0.9601(9) 0.6144(4) 0.155(6) Uani 1 1 d .
C5M C 0.7527(7) 0.9948(9) 0.6227(4) 0.157(6) Uani 1 1 d .
C6M C 0.7189(7) 1.0024(8) 0.6057(4) 0.153(6) Uani 1 1 d .
C7M C 0.7040(7) 1.0344(8) 0.6130(4) 0.148(6) Uani 1 1 d .
C8M C 0.7176(6) 1.0568(6) 0.6407(4) 0.136(5) Uani 1 1 d .
H8M H 0.7039 1.0754 0.6480 0.163 Uiso 1 1 calc R
C9M C 0.7497(8) 1.0514(7) 0.6566(4) 0.146(5) Uani 1 1 d .
H9M H 0.7591 1.0678 0.6749 0.175 Uiso 1 1 calc R
C10M C 0.7697(8) 1.0247(8) 0.6489(4) 0.155(6) Uani 1 1 d .
C11M C 0.8014(11) 0.9609(12) 0.6333(6) 0.176(9) Uani 1 1 d .
C12M C 0.8035(9) 1.0151(10) 0.6641(5) 0.170(7) Uani 1 1 d .
C13M C 0.6698(8) 0.9800(9) 0.5591(4) 0.165(7) Uani 1 1 d .
C14M C 0.6559(6) 0.9580(6) 0.5310(3) 0.121(4) Uani 1 1 d .
C15M C 0.6262(8) 0.9677(9) 0.5130(4) 0.162(6) Uani 1 1 d .
H15M H 0.6163 0.9524 0.4945 0.195 Uiso 1 1 calc R
C16M C 0.6120(8) 0.9979(9) 0.5218(5) 0.162(6) Uani 1 1 d .
C17M C 0.6236(11) 1.0189(12) 0.5500(6) 0.187(9) Uani 1 1 d .
C18M C 0.6572(8) 1.0146(9) 0.5671(4) 0.163(6) Uani 1 1 d .
C19M C 0.6738(9) 1.0444(9) 0.5947(5) 0.168(7) Uani 1 1 d .
C20M C 0.6507(9) 1.0672(9) 0.6030(5) 0.174(7) Uani 1 1 d .
H20M H 0.6514 1.0761 0.6229 0.208 Uiso 1 1 calc R
C21M C 0.6258(8) 1.0782(9) 0.5828(6) 0.189(8) Uani 1 1 d .
H21M H 0.6198 1.1043 0.5857 0.227 Uiso 1 1 calc R
C22M C 0.6096(11) 1.0494(14) 0.5579(7) 0.202(10) Uani 1 1 d .
C23M C 0.5828(13) 1.0122(14) 0.5012(8) 0.204(11) Uani 1 1 d .
C24M C 0.5806(15) 1.0649(16) 0.5383(8) 0.231(13) Uani 1 1 d .
C1N C 0.6666(5) 0.9791(7) 0.4259(3) 0.123(4) Uani 1 1 d .
C2N C 0.6730(6) 0.9649(8) 0.4551(3) 0.134(5) Uani 1 1 d .
C3N C 0.7070(7) 1.0056(8) 0.4747(4) 0.157(6) Uani 1 1 d .
H3N H 0.7186 1.0004 0.4927 0.188 Uiso 1 1 calc R
C4N C 0.7198(8) 1.0511(10) 0.4644(5) 0.176(7) Uani 1 1 d .
C5N C 0.7052(8) 1.0606(10) 0.4375(5) 0.172(7) Uani 1 1 d .
C6N C 0.6713(7) 1.0229(8) 0.4206(4) 0.148(6) Uani 1 1 d .
C7N C 0.6662(6) 1.0354(7) 0.3910(3) 0.131(5) Uani 1 1 d .
C8N C 0.6781(7) 1.0847(8) 0.3869(4) 0.144(5) Uani 1 1 d .
H8N H 0.6640 1.0924 0.3710 0.173 Uiso 1 1 calc R
C9N C 0.7092(8) 1.1211(9) 0.4051(5) 0.182(7) Uani 1 1 d .
H9N H 0.7246 1.1541 0.3990 0.219 Uiso 1 1 calc R
C10N C 0.7178(9) 1.1087(11) 0.4326(5) 0.175(7) Uani 1 1 d .
C11N C 0.7540(11) 1.0923(13) 0.4856(7) 0.222(10) Uani 1 1 d .
C12N C 0.7592(12) 1.1546(14) 0.4486(7) 0.230(12) Uani 1 1 d .
C13N C 0.6342(2) 0.9334(2) 0.40947(10) 0.0242(14) Uani 1 1 d .
C14N C 0.6241(2) 0.89168(14) 0.41352(10) 0.0147(13) Uani 1 1 d .
C15N C 0.5917(5) 0.8537(6) 0.3974(3) 0.127(4) Uani 1 1 d .
H15N H 0.5826 0.8211 0.4019 0.153 Uiso 1 1 calc R
C16N C 0.5722(6) 0.8660(6) 0.3731(3) 0.117(4) Uani 1 1 d .
C17N C 0.5893(6) 0.9115(7) 0.3642(3) 0.142(5) Uani 1 1 d .
C18N C 0.6207(6) 0.9508(6) 0.3823(3) 0.122(4) Uani 1 1 d .
C19N C 0.6314(5) 0.9939(7) 0.3741(3) 0.116(4) Uani 1 1 d .
C20N C 0.6106(6) 1.0013(6) 0.3475(4) 0.137(5) Uani 1 1 d .
H20N H 0.6191 1.0333 0.3417 0.164 Uiso 1 1 calc R
C21N C 0.5784(6) 0.9620(8) 0.3306(3) 0.145(5) Uani 1 1 d .
H21N H 0.5652 0.9674 0.3133 0.173 Uiso 1 1 calc R
C22N C 0.5657(7) 0.9168(8) 0.3382(3) 0.128(5) Uani 1 1 d .
C23N C 0.5306(8) 0.8228(9) 0.3572(4) 0.165(7) Uani 1 1 d .
C24N C 0.5293(8) 0.8760(9) 0.3236(5) 0.171(7) Uani 1 1 d .
C1O C 0.6381(8) 0.7791(10) 0.3716(5) 0.167(7) Uani 1 1 d .
C2O C 0.6541(6) 0.8174(8) 0.3918(4) 0.146(6) Uani 1 1 d .
C3O C 0.6792(6) 0.8637(6) 0.3794(4) 0.139(5) Uani 1 1 d .
H3O H 0.6912 0.8905 0.3924 0.167 Uiso 1 1 calc R
C4O C 0.6882(6) 0.8740(7) 0.3497(3) 0.133(5) Uani 1 1 d .
C5O C 0.6624(9) 0.8358(10) 0.3301(5) 0.177(7) Uani 1 1 d .
C6O C 0.6370(8) 0.7883(10) 0.3413(5) 0.171(7) Uani 1 1 d .
C7O C 0.6110(9) 0.7493(12) 0.3205(6) 0.191(8) Uani 1 1 d .
C8O C 0.6053(9) 0.7625(12) 0.2929(6) 0.197(9) Uani 1 1 d .
H8O H 0.5802 0.7383 0.2813 0.237 Uiso 1 1 calc R
C9O C 0.6324(10) 0.8069(10) 0.2808(4) 0.175(7) Uani 1 1 d .
H9O H 0.6280 0.8142 0.2614 0.210 Uiso 1 1 calc R
C10O C 0.6678(9) 0.8413(11) 0.2997(6) 0.183(7) Uani 1 1 d .
C11O C 0.7118(8) 0.9248(9) 0.3402(5) 0.161(6) Uani 1 1 d .
C12O C 0.6887(10) 0.8920(12) 0.2910(6) 0.185(9) Uani 1 1 d .
C13O C 0.6109(8) 0.7293(11) 0.3806(5) 0.169(6) Uani 1 1 d .
C14O C 0.6168(8) 0.7173(9) 0.4101(5) 0.156(6) Uani 1 1 d .
C15O C 0.5899(9) 0.6700(11) 0.4194(5) 0.183(7) Uani 1 1 d .
H15O H 0.5814 0.6623 0.4393 0.220 Uiso 1 1 calc R
C16O C 0.5752(10) 0.6323(14) 0.3975(7) 0.214(10) Uani 1 1 d .
C17O C 0.5676(10) 0.6456(13) 0.3696(6) 0.198(9) Uani 1 1 d .
C18O C 0.5923(9) 0.6921(12) 0.3611(6) 0.187(8) Uani 1 1 d .
C19O C 0.5864(10) 0.7044(12) 0.3310(6) 0.179(7) Uani 1 1 d .
C20O C 0.5557(12) 0.6631(14) 0.3143(6) 0.218(10) Uani 1 1 d .
H20O H 0.5513 0.6693 0.2946 0.262 Uiso 1 1 calc R
C21O C 0.5324(11) 0.6172(14) 0.3221(7) 0.241(13) Uani 1 1 d .
H21O H 0.5128 0.5925 0.3085 0.289 Uiso 1 1 calc R
C22O C 0.5374(10) 0.6052(13) 0.3528(6) 0.207(9) Uani 1 1 d .
C23O C 0.5576(11) 0.5853(14) 0.4105(8) 0.212(11) Uani 1 1 d .
C24O C 0.5168(11) 0.5538(12) 0.3633(8) 0.218(10) Uani 1 1 d .

loop_
_atom_site_aniso_label
_atom_site_aniso_U_11
_atom_site_aniso_U_22
_atom_site_aniso_U_33
_atom_site_aniso_U_23
_atom_site_aniso_U_13
_atom_site_aniso_U_12
N1K 0.22(2) 0.25(3) 0.17(3) -0.03(2) 0.007(18) 0.07(2)
N2K 0.219(17) 0.21(2) 0.110(15) -0.011(14) -0.020(11) 0.108(15)
N1L 0.24(2) 0.24(2) 0.18(2) -0.015(18) -0.032(16) 0.147(18)
N2L 0.224(19) 0.24(2) 0.151(19) 0.008(14) -0.003(14) 0.145(17)
N1M 0.21(2) 0.22(2) 0.170(18) -0.012(14) -0.021(16) 0.070(17)
N2M 0.21(2) 0.23(2) 0.17(2) -0.007(19) -0.062(16) 0.094(18)
N1N 0.230(19) 0.180(18) 0.125(14) -0.008(14) -0.019(12) 0.041(14)
N2N 0.192(14) 0.167(14) 0.121(11) 0.015(10) -0.022(11) 0.044(12)
N1O 0.203(15) 0.152(14) 0.121(12) 0.006(11) 0.006(11) 0.057(12)
N2O 0.23(2) 0.21(2) 0.16(2) -0.013(19) -0.021(17) 0.059(18)
O1K 0.222(17) 0.232(19) 0.193(17) 0.005(14) 0.016(11) 0.090(16)
O2K 0.259(19) 0.246(19) 0.179(15) -0.065(13) 0.012(12) 0.081(15)
O3K 0.237(17) 0.242(19) 0.155(14) -0.001(12) 0.004(11) 0.096(14)
O4K 0.243(17) 0.25(2) 0.195(17) -0.013(14) 0.000(13) 0.096(15)
O1L 0.249(17) 0.241(17) 0.178(14) 0.016(12) -0.028(13) 0.129(14)
O2L 0.239(19) 0.28(2) 0.27(2) -0.044(17) -0.002(17) 0.127(17)
O3L 0.198(13) 0.244(15) 0.155(12) 0.016(10) -0.015(9) 0.118(12)
O4L 0.268(19) 0.275(19) 0.182(16) 0.015(14) 0.003(14) 0.143(16)
O1M 0.167(12) 0.207(17) 0.158(13) -0.007(11) -0.014(9) 0.057(12)
O2M 0.209(14) 0.232(15) 0.158(12) 0.006(11) -0.032(10) 0.077(12)
O3M 0.221(15) 0.239(17) 0.191(15) 0.026(13) -0.065(13) 0.112(13)
O4M 0.24(2) 0.24(2) 0.201(17) -0.002(14) -0.029(13) 0.120(16)
O1N 0.240(15) 0.208(14) 0.135(11) 0.030(10) -0.015(10) 0.064(11)
O2N 0.29(2) 0.225(19) 0.176(14) 0.023(13) 0.018(13) 0.064(17)
O3N 0.175(11) 0.169(12) 0.177(12) -0.005(9) -0.009(8) 0.051(10)
O4N 0.194(11) 0.203(12) 0.143(10) 0.007(8) -0.043(9) 0.081(10)
O1O 0.163(10) 0.170(10) 0.128(9) -0.010(8) 0.001(7) 0.053(8)
O2O 0.243(16) 0.191(14) 0.171(14) 0.003(12) -0.009(13) 0.085(12)
O3O 0.206(14) 0.213(15) 0.166(14) 0.004(12) -0.004(11) 0.062(11)
O4O 0.265(18) 0.254(17) 0.156(12) -0.022(11) -0.080(12) 0.019(14)
C1 0.185(18) 0.19(2) 0.108(16) -0.003(15) -0.006(11) 0.062(16)
C2 0.185(17) 0.18(2) 0.110(15) -0.002(13) -0.026(10) 0.094(16)
C3 0.180(17) 0.19(2) 0.119(15) 0.006(14) -0.003(12) 0.077(16)
C4 0.178(15) 0.18(2) 0.117(13) -0.008(16) -0.014(10) 0.065(16)
C5 0.182(17) 0.18(2) 0.125(16) -0.003(15) -0.003(12) 0.064(15)
C6 0.179(17) 0.185(19) 0.129(18) -0.001(15) -0.002(13) 0.079(15)
C7 0.181(17) 0.21(2) 0.131(19) -0.019(16) 0.000(11) 0.088(16)
C8 0.166(15) 0.20(2) 0.112(15) -0.004(15) -0.008(10) 0.104(14)
C9 0.193(19) 0.20(2) 0.138(18) -0.007(17) -0.016(13) 0.080(17)
C10 0.171(15) 0.204(18) 0.120(13) -0.022(12) -0.008(10) 0.127(14)
C11 0.169(15) 0.188(17) 0.123(14) 0.002(12) -0.032(10) 0.101(13)
C12 0.162(14) 0.184(17) 0.108(13) 0.010(11) -0.015(9) 0.096(13)
C13 0.161(13) 0.168(15) 0.112(12) -0.012(10) -0.013(9) 0.093(12)
C14 0.126(9) 0.164(11) 0.049(6) 0.009(7) -0.042(6) 0.082(9)
C15 0.179(14) 0.176(18) 0.121(13) 0.005(14) -0.016(9) 0.060(15)
C16 0.115(9) 0.139(12) 0.060(8) -0.014(8) -0.001(6) 0.057(9)
C17 0.133(11) 0.136(12) 0.085(9) -0.006(8) 0.000(7) 0.056(10)
C18 0.130(11) 0.149(14) 0.084(10) -0.005(9) -0.021(7) 0.057(10)
C19 0.139(12) 0.146(14) 0.093(11) 0.010(10) -0.006(8) 0.057(10)
C20 0.163(14) 0.167(16) 0.102(12) -0.009(11) -0.002(9) 0.083(12)
C1A 0.22(3) 0.26(3) 0.19(3) -0.03(2) 0.01(3) 0.07(2)
C2A 0.27(4) 0.28(4) 0.22(3) -0.03(3) 0.00(3) 0.06(3)
C3A 0.22(3) 0.26(3) 0.19(2) -0.05(2) 0.02(2) 0.08(3)
C4A 0.22(3) 0.24(2) 0.16(2) -0.121(18) 0.013(19) 0.06(2)
C5A 0.193(16) 0.147(12) 0.123(12) -0.012(10) 0.039(12) 0.068(12)
C7A 0.23(3) 0.25(3) 0.17(2) -0.03(2) -0.01(2) 0.06(3)
C8A 0.25(3) 0.30(4) 0.20(3) -0.04(3) -0.02(2) 0.06(3)
C1B 0.22(3) 0.21(2) 0.139(19) -0.014(15) -0.013(17) 0.12(2)
C2B 0.25(3) 0.23(2) 0.139(17) 0.018(15) -0.010(17) 0.15(2)
C3B 0.27(3) 0.24(3) 0.19(2) -0.028(19) 0.01(3) 0.11(2)
C4B 0.22(2) 0.186(17) 0.136(14) -0.013(12) 0.076(14) 0.100(17)
C5B 0.26(3) 0.26(3) 0.25(3) -0.03(2) -0.06(2) 0.13(3)
C7B 0.25(3) 0.25(3) 0.115(15) 0.034(15) -0.039(16) 0.08(2)
C8B 0.27(3) 0.29(3) 0.19(3) -0.02(2) -0.01(2) 0.08(3)
C1C 0.25(3) 0.28(4) 0.22(3) -0.02(2) -0.02(3) 0.11(3)
C2C 0.27(3) 0.21(2) 0.23(3) -0.03(2) -0.01(2) 0.12(2)
C1D 0.25(4) 0.28(4) 0.19(3) 0.01(3) 0.01(2) 0.09(4)
C2D 0.27(3) 0.27(3) 0.21(3) -0.02(2) 0.00(2) 0.08(3)
C7D 0.28(4) 0.29(4) 0.19(3) 0.00(3) -0.02(2) 0.11(3)
C8D 0.24(3) 0.26(3) 0.17(2) 0.00(2) 0.033(18) 0.12(2)
C9D 0.30(4) 0.32(4) 0.24(4) 0.01(3) -0.02(3) 0.09(3)
C1E 0.19(2) 0.23(2) 0.143(17) 0.004(15) -0.048(17) 0.109(17)
C2E 0.21(2) 0.23(3) 0.18(2) -0.006(19) -0.001(18) 0.10(2)
C3E 0.190(19) 0.23(2) 0.156(17) -0.025(16) -0.036(15) 0.131(19)
C4E 0.26(4) 0.31(4) 0.25(4) 0.01(3) -0.03(3) 0.08(3)
C5E 0.27(4) 0.30(4) 0.25(3) 0.01(3) -0.04(3) 0.09(4)
C6E 0.28(4) 0.27(4) 0.27(3) 0.02(3) -0.02(3) 0.10(3)
C7E 0.25(3) 0.25(3) 0.21(3) -0.01(2) 0.01(2) 0.11(2)
C8E 0.27(4) 0.30(4) 0.29(4) 0.02(3) 0.01(3) 0.09(3)
C1F 0.24(3) 0.23(3) 0.19(3) -0.03(2) -0.02(2) 0.10(3)
C2F 0.23(3) 0.23(3) 0.20(3) -0.01(2) -0.02(2) 0.10(3)
C3F 0.27(3) 0.27(4) 0.22(3) -0.01(2) -0.03(3) 0.08(3)
C4F 0.221(18) 0.145(14) 0.127(12) -0.049(11) -0.074(12) 0.091(14)
C5F 0.23(2) 0.159(15) 0.22(2) -0.007(14) 0.069(16) 0.115(15)
C7F 0.24(3) 0.23(3) 0.20(3) -0.03(2) -0.01(2) 0.12(3)
C8F 0.168(19) 0.23(3) 0.22(2) 0.005(19) -0.013(15) 0.072(19)
C1G 0.26(3) 0.20(3) 0.15(2) 0.01(2) 0.00(2) 0.05(3)
C2G 0.26(4) 0.21(3) 0.144(19) -0.009(17) 0.00(2) 0.05(3)
C3G 0.25(3) 0.22(3) 0.16(2) -0.010(17) -0.02(2) 0.05(2)
C4G 0.31(4) 0.23(3) 0.21(3) -0.02(2) 0.00(3) 0.05(3)
C5G 0.26(3) 0.167(17) 0.191(19) 0.007(14) -0.037(18) 0.134(19)
C7G 0.24(3) 0.19(2) 0.121(15) 0.026(14) 0.004(16) 0.05(2)
C8G 0.23(3) 0.21(3) 0.150(18) -0.005(17) -0.012(17) 0.05(2)
C9G 0.27(3) 0.21(2) 0.130(15) -0.097(15) -0.027(17) 0.07(2)
C1H 0.193(18) 0.176(18) 0.097(12) 0.007(12) -0.035(13) 0.079(15)
C2H 0.163(15) 0.174(16) 0.116(13) -0.024(11) -0.037(12) 0.070(13)
C3H 0.218(16) 0.152(12) 0.079(8) 0.050(8) 0.000(9) 0.103(13)
C7H 0.23(2) 0.20(2) 0.18(2) -0.006(17) -0.034(17) 0.07(2)
C8H 0.22(2) 0.19(2) 0.144(15) 0.014(13) -0.026(13) 0.074(17)
C1I 0.170(18) 0.20(2) 0.156(16) -0.021(15) 0.011(13) 0.103(17)
C2I 0.19(2) 0.176(16) 0.130(13) -0.021(11) 0.035(12) 0.064(14)
C7I 0.153(13) 0.185(15) 0.116(11) -0.023(10) -0.012(9) 0.082(12)
C1J 0.25(3) 0.23(3) 0.150(19) -0.02(2) -0.009(18) 0.03(2)
C2J 0.27(2) 0.182(16) 0.084(9) 0.037(10) 0.098(13) 0.107(17)
C1K 0.165(16) 0.21(2) 0.120(19) -0.013(18) 0.005(11) 0.099(16)
C2K 0.169(16) 0.20(2) 0.124(18) 0.000(17) -0.002(12) 0.094(16)
C3K 0.176(17) 0.20(2) 0.135(19) -0.014(16) -0.003(13) 0.081(15)
C4K 0.187(19) 0.22(3) 0.14(2) -0.03(2) -0.015(15) 0.085(19)
C5K 0.182(19) 0.21(3) 0.13(2) -0.02(2) -0.006(15) 0.090(18)
C6K 0.181(18) 0.21(2) 0.13(2) -0.01(2) -0.001(14) 0.089(17)
C7K 0.167(16) 0.21(2) 0.113(17) -0.021(16) -0.001(11) 0.095(16)
C8K 0.172(17) 0.20(2) 0.133(18) -0.008(14) -0.010(12) 0.096(15)
C9K 0.19(2) 0.22(3) 0.15(2) -0.044(19) -0.014(15) 0.06(2)
C10K 0.19(2) 0.21(3) 0.13(2) -0.02(2) -0.006(15) 0.09(2)
C11K 0.22(3) 0.25(4) 0.18(4) -0.03(3) 0.00(2) 0.08(3)
C12K 0.20(2) 0.23(4) 0.17(4) -0.03(3) 0.00(2) 0.09(2)
C13K 0.170(16) 0.22(2) 0.116(18) -0.010(18) -0.011(12) 0.095(16)
C14K 0.162(15) 0.21(2) 0.115(16) -0.019(16) -0.020(11) 0.111(15)
C15K 0.197(19) 0.21(2) 0.136(19) -0.007(16) -0.007(13) 0.107(17)
C16K 0.21(2) 0.23(3) 0.104(16) 0.009(18) -0.001(13) 0.098(19)
C17K 0.185(18) 0.22(3) 0.103(17) 0.012(18) -0.004(13) 0.099(17)
C18K 0.186(18) 0.21(2) 0.114(18) -0.007(17) 0.000(12) 0.101(17)
C19K 0.176(16) 0.21(2) 0.106(14) -0.013(15) 0.004(11) 0.102(15)
C20K 0.178(16) 0.22(2) 0.110(14) -0.005(13) 0.003(12) 0.115(15)
C21K 0.20(2) 0.23(3) 0.14(2) 0.001(18) -0.004(16) 0.100(19)
C22K 0.20(2) 0.22(3) 0.15(2) -0.02(2) -0.002(15) 0.102(19)
C23K 0.23(2) 0.23(3) 0.13(2) -0.02(2) 0.009(16) 0.10(2)
C24K 0.22(2) 0.23(3) 0.13(2) 0.03(2) -0.004(17) 0.10(2)
C1L 0.189(17) 0.22(2) 0.130(16) -0.006(13) -0.010(13) 0.126(16)
C2L 0.191(16) 0.188(15) 0.132(15) -0.015(11) -0.008(11) 0.147(14)
C3L 0.199(19) 0.22(2) 0.124(15) -0.008(14) -0.012(14) 0.107(18)
C4L 0.22(2) 0.24(2) 0.16(2) -0.010(17) -0.010(17) 0.13(2)
C5L 0.22(2) 0.22(2) 0.16(2) -0.016(16) -0.028(17) 0.136(19)
C6L 0.21(2) 0.22(2) 0.14(2) -0.026(15) -0.003(16) 0.128(19)
C7L 0.22(2) 0.23(2) 0.16(2) -0.01(2) -0.007(19) 0.12(2)
C8L 0.22(2) 0.23(2) 0.143(19) -0.033(15) 0.010(16) 0.138(19)
C9L 0.24(3) 0.25(3) 0.19(3) 0.00(2) -0.02(2) 0.12(2)
C10L 0.23(3) 0.23(3) 0.17(3) -0.01(2) -0.01(2) 0.12(2)
C11L 0.25(3) 0.22(3) 0.18(3) -0.02(2) -0.02(2) 0.13(2)
C12L 0.24(3) 0.25(3) 0.18(3) -0.04(2) -0.01(2) 0.13(2)
C13L 0.201(19) 0.21(2) 0.133(18) -0.005(15) -0.004(14) 0.114(17)
C14L 0.177(15) 0.194(17) 0.121(15) -0.005(12) -0.020(11) 0.120(14)
C15L 0.178(15) 0.193(16) 0.113(14) 0.019(12) -0.016(11) 0.113(14)
C16L 0.195(19) 0.22(2) 0.130(18) 0.013(14) -0.020(14) 0.120(17)
C17L 0.24(3) 0.24(3) 0.15(2) 0.01(2) -0.01(2) 0.11(2)
C18L 0.20(2) 0.22(2) 0.14(2) -0.012(15) -0.008(15) 0.122(18)
C19L 0.22(2) 0.23(2) 0.16(2) -0.01(2) -0.005(18) 0.12(2)
C20L 0.22(2) 0.24(3) 0.15(2) -0.008(17) 0.012(15) 0.13(2)
C21L 0.22(2) 0.23(3) 0.152(19) 0.023(18) 0.008(17) 0.12(2)
C22L 0.22(2) 0.23(2) 0.14(2) 0.004(16) 0.010(18) 0.12(2)
C23L 0.23(3) 0.24(3) 0.14(2) 0.024(18) -0.012(19) 0.12(2)
C24L 0.24(3) 0.27(3) 0.18(3) 0.01(3) 0.00(3) 0.11(3)
C1M 0.134(12) 0.185(16) 0.084(10) 0.007(10) -0.035(8) 0.082(12)
C2M 0.143(13) 0.199(17) 0.090(11) 0.034(11) -0.061(9) 0.069(13)
C3M 0.162(14) 0.189(16) 0.114(12) 0.009(11) -0.037(10) 0.090(12)
C4M 0.166(16) 0.186(17) 0.122(15) -0.005(12) -0.017(12) 0.094(14)
C5M 0.166(15) 0.189(18) 0.113(14) 0.015(13) -0.020(11) 0.088(15)
C6M 0.156(14) 0.186(17) 0.114(13) 0.004(12) -0.032(11) 0.084(14)
C7M 0.157(14) 0.188(17) 0.098(12) -0.010(11) -0.029(10) 0.087(14)
C8M 0.159(13) 0.161(13) 0.115(12) -0.006(9) -0.016(10) 0.101(11)
C9M 0.172(15) 0.166(15) 0.111(12) -0.005(10) -0.005(11) 0.093(13)
C10M 0.163(15) 0.179(16) 0.129(15) -0.005(12) -0.017(12) 0.090(14)
C11M 0.19(2) 0.20(3) 0.14(2) 0.000(17) -0.014(17) 0.09(2)
C12M 0.176(19) 0.20(2) 0.132(17) -0.006(14) -0.021(14) 0.091(17)
C13M 0.164(16) 0.192(18) 0.115(14) -0.010(12) -0.031(11) 0.070(14)
C14M 0.152(12) 0.157(12) 0.086(10) 0.002(8) -0.023(8) 0.101(11)
C15M 0.166(16) 0.188(18) 0.118(14) -0.019(12) -0.031(11) 0.077(15)
C16M 0.174(17) 0.189(19) 0.115(16) 0.001(13) -0.016(12) 0.085(15)
C17M 0.19(2) 0.20(2) 0.13(2) -0.007(16) -0.042(15) 0.073(18)
C18M 0.156(15) 0.197(19) 0.125(15) -0.007(14) -0.036(12) 0.080(14)
C19M 0.178(18) 0.184(18) 0.126(16) 0.003(13) -0.024(14) 0.079(15)
C20M 0.186(19) 0.20(2) 0.115(15) -0.009(12) -0.035(13) 0.078(16)
C21M 0.180(18) 0.22(2) 0.139(16) 0.001(16) -0.047(14) 0.079(16)
C22M 0.19(2) 0.22(3) 0.16(3) 0.00(2) -0.034(19) 0.09(2)
C23M 0.22(3) 0.21(3) 0.17(3) -0.01(2) -0.03(2) 0.09(2)
C24M 0.23(3) 0.23(3) 0.18(3) 0.00(3) -0.02(3) 0.08(3)
C1N 0.136(11) 0.121(12) 0.098(11) 0.002(8) 0.005(8) 0.053(10)
C2N 0.134(12) 0.152(14) 0.086(10) -0.021(10) -0.009(8) 0.050(11)
C3N 0.166(15) 0.161(16) 0.095(11) 0.009(11) -0.006(9) 0.046(13)
C4N 0.188(18) 0.17(2) 0.120(16) -0.002(15) -0.003(13) 0.052(15)
C5N 0.182(18) 0.17(2) 0.128(17) 0.012(14) -0.019(13) 0.056(15)
C6N 0.152(14) 0.148(16) 0.107(13) -0.009(11) -0.005(10) 0.047(12)
C7N 0.154(13) 0.133(13) 0.095(11) 0.002(9) 0.014(9) 0.062(11)
C8N 0.147(13) 0.163(17) 0.100(11) -0.002(11) -0.001(9) 0.061(12)
C9N 0.189(19) 0.188(19) 0.133(17) 0.011(15) 0.001(14) 0.066(16)
C10N 0.19(2) 0.17(2) 0.129(17) -0.003(15) 0.006(13) 0.072(18)
C11N 0.24(3) 0.21(3) 0.16(2) 0.00(2) 0.00(2) 0.06(2)
C12N 0.23(3) 0.20(3) 0.16(2) 0.02(2) 0.001(19) 0.04(2)
C13N 0.072(4) 0.059(4) 0.000(2) 0.007(2) -0.002(2) 0.077(4)
C14N 0.098(4) 0.004(2) 0.0018(18) 0.0480(16) 0.035(2) 0.070(3)
C15N 0.135(11) 0.123(10) 0.101(10) -0.009(8) -0.017(8) 0.047(9)
C16N 0.137(11) 0.132(12) 0.081(9) 0.001(8) -0.009(8) 0.066(10)
C17N 0.151(13) 0.139(14) 0.092(10) 0.010(10) -0.021(9) 0.039(10)
C18N 0.149(12) 0.112(11) 0.075(9) -0.004(8) 0.015(8) 0.042(10)
C19N 0.121(10) 0.144(14) 0.078(9) -0.008(9) -0.006(7) 0.063(10)
C20N 0.153(13) 0.117(11) 0.119(12) -0.002(9) 0.011(10) 0.051(10)
C21N 0.159(13) 0.160(16) 0.082(9) 0.017(10) 0.014(9) 0.055(12)
C22N 0.152(13) 0.140(14) 0.099(11) -0.001(10) 0.001(10) 0.078(12)
C23N 0.188(18) 0.151(17) 0.110(13) 0.003(12) -0.012(12) 0.050(16)
C24N 0.185(18) 0.167(19) 0.130(15) 0.021(14) -0.024(14) 0.064(16)
C1O 0.175(17) 0.167(19) 0.126(17) -0.011(15) 0.000(12) 0.060(15)
C2O 0.149(13) 0.155(15) 0.106(13) 0.024(12) -0.010(10) 0.056(12)
C3O 0.155(13) 0.130(13) 0.103(12) -0.016(9) 0.003(9) 0.049(10)
C4O 0.152(13) 0.133(13) 0.094(11) -0.001(10) -0.003(9) 0.055(10)
C5O 0.193(19) 0.17(2) 0.130(18) -0.008(16) -0.003(14) 0.066(16)
C6O 0.181(17) 0.165(19) 0.121(16) 0.003(15) 0.001(13) 0.051(15)
C7O 0.19(2) 0.19(3) 0.14(2) 0.02(2) -0.008(16) 0.059(18)
C8O 0.20(2) 0.20(2) 0.132(18) -0.037(17) -0.013(14) 0.049(18)
C9O 0.20(2) 0.172(19) 0.115(13) -0.009(15) -0.012(14) 0.068(16)
C10O 0.186(18) 0.17(2) 0.14(2) -0.011(17) -0.001(15) 0.055(16)
C11O 0.169(16) 0.18(2) 0.118(15) -0.003(14) -0.007(12) 0.071(14)
C12O 0.19(2) 0.20(3) 0.117(17) 0.005(19) 0.019(16) 0.058(19)
C13O 0.169(16) 0.18(2) 0.124(17) -0.001(16) 0.007(13) 0.062(16)
C14O 0.161(15) 0.173(19) 0.125(15) 0.001(13) -0.001(11) 0.077(14)
C15O 0.181(18) 0.20(2) 0.138(17) -0.010(18) -0.012(14) 0.075(17)
C16O 0.21(2) 0.20(3) 0.14(2) -0.01(2) -0.011(17) 0.041(19)
C17O 0.20(2) 0.19(3) 0.15(2) 0.01(2) -0.035(17) 0.06(2)
C18O 0.186(19) 0.19(2) 0.13(2) 0.006(19) -0.005(15) 0.049(18)
C19O 0.19(2) 0.18(2) 0.14(2) -0.006(19) -0.011(16) 0.071(18)
C20O 0.22(3) 0.20(3) 0.17(2) 0.01(2) -0.019(18) 0.06(2)
C21O 0.22(3) 0.23(3) 0.17(2) -0.01(2) -0.018(18) 0.04(2)
C22O 0.21(2) 0.21(3) 0.14(2) 0.012(19) -0.029(16) 0.06(2)
C23O 0.22(2) 0.21(3) 0.15(2) -0.01(2) -0.04(2) 0.06(2)
C24O 0.24(3) 0.20(3) 0.16(2) -0.02(2) -0.01(2) 0.07(2)

loop_
_atom_type_symbol
_atom_type_description
_atom_type_scat_dispersion_real
_atom_type_scat_dispersion_imag
_atom_type_scat_source
C C 0.0033 0.0016 'International Tables Vol C Tables 4.2.6.8 and 6.1.1.4'
H H 0.0000 0.0000 'International Tables Vol C Tables 4.2.6.8 and 6.1.1.4'
N N 0.0061 0.0033 'International Tables Vol C Tables 4.2.6.8 and 6.1.1.4'
O O 0.0106 0.0060 'International Tables Vol C Tables 4.2.6.8 and 6.1.1.4'

loop_
_geom_angle_atom_site_label_1
_geom_angle_atom_site_label_2
_geom_angle_atom_site_label_3
_geom_angle
C12K N1K C11K 119(4)
C12K N1K C1A 124(4)
C11K N1K C1A 116(4)
C24K N2K C23K 124(3)
C24K N2K C1B 124(3)
C23K N2K C1B 111(2)
C12L N1L C11L 114(3)
C12L N1L C1C 128(3)
C11L N1L C1C 116(3)
C24L N2L C23L 125(3)
C24L N2L C1D 128(3)
C23L N2L C1D 107(3)
C11M N1M C12M 102(3)
C11M N1M C1E 129(3)
C12M N1M C1E 128(2)
C23M N2M C1F 131(3)
C23M N2M C24M 123(4)
C1F N2M C24M 106(4)
C11N N1N C12N 122(2)
C11N N1N C1G 115(2)
C12N N1N C1G 120(3)
C23N N2N C24N 111.4(18)
C23N N2N C1H 119.3(18)
C24N N2N C1H 118.3(16)
C12O N1O C11O 117(2)
C12O N1O C1I 119.3(19)
C11O N1O C1I 119.2(18)
C24O N2O C23O 127(3)
C24O N2O C1J 115(2)
C23O N2O C1J 118(3)
C6 C1 C2 130(3)
C6 C1 C5 124(2)
C2 C1 C5 105(3)
C9 C2 C1 118(3)
C9 C2 C3 122(2)
C1 C2 C3 103(2)
C12 C3 C4 114(2)
C12 C3 C2 112.8(19)
C4 C3 C2 105(2)
C5 C4 C15 128(3)
C5 C4 C3 100(2)
C15 C4 C3 123(2)
C4 C5 C18 122(3)
C4 C5 C1 109(2)
C18 C5 C1 124(2)
C1 C6 C20 114(2)
C1 C6 C7 115(2)
C20 C6 C7 131(2)
C8 C7 C2K 117(3)
C8 C7 C6 114(2)
C2K C7 C6 127(2)
C14K C8 C7 117(2)
C14K C8 C9 127(2)
C7 C8 C9 116(2)
C2 C9 C8 118(2)
C2 C9 C10 107(2)
C8 C9 C10 133(2)
C11 C10 C2L 121.0(15)
C11 C10 C9 118.7(19)
C2L C10 C9 119.9(19)
C10 C11 C12 126.0(18)
C10 C11 C14L 113.5(16)
C12 C11 C14L 118.6(19)
C3 C12 C13 111.3(17)
C3 C12 C11 109(2)
C13 C12 C11 133.6(17)
C12 C13 C14 122.0(14)
C12 C13 C2M 123.1(16)
C14 C13 C2M 113.4(17)
C14M C14 C13 123.8(13)
C14M C14 C15 122.1(13)
C13 C14 C15 113.7(16)
C4 C15 C14 113.8(19)
C4 C15 C16 109(2)
C14 C15 C16 136.4(19)
C2N C16 C17 119.1(14)
C2N C16 C15 123.3(15)
C17 C16 C15 117.3(17)
C18 C17 C16 127.1(14)
C18 C17 C14N 112.4(12)
C16 C17 C14N 119.8(15)
C17 C18 C19 144.1(14)
C17 C18 C5 109.8(17)
C19 C18 C5 105.8(18)
C2O C19 C20 116.4(17)
C2O C19 C18 116.1(17)
C20 C19 C18 127.1(14)
C19 C20 C6 117.0(17)
C19 C20 C14O 117.6(16)
C6 C20 C14O 122.9(19)
N1K C1A C2A 136(3)
N1K C1A C7A 100(3)
C2A C1A C7A 124(3)
N1K C1A H1A 91.5
C2A C1A H1A 91.5
C7A C1A H1A 91.5
C3A C2A C1A 116(3)
C3A C2A H2A1 108.2
C1A C2A H2A1 108.2
C3A C2A H2A2 108.2
C1A C2A H2A2 108.2
H2A1 C2A H2A2 107.4
C4A C3A C2A 121(3)
C4A C3A H3A1 107.1
C2A C3A H3A1 107.1
C4A C3A H3A2 107.1
C2A C3A H3A2 107.1
H3A1 C3A H3A2 106.8
C5A C4A C3A 148(2)
C5A C4A H4A1 99.8
C3A C4A H4A1 99.8
C5A C4A H4A2 99.8
C3A C4A H4A2 99.8
H4A1 C4A H4A2 104.1
C4A C5A H5A1 109.5
C4A C5A H5A2 109.5
H5A1 C5A H5A2 109.5
C4A C5A H5A3 109.5
H5A1 C5A H5A3 109.5
H5A2 C5A H5A3 109.5
C8A C7A C1A 105(3)
C8A C7A H7A1 110.7
C1A C7A H7A1 110.7
C8A C7A H7A2 110.7
C1A C7A H7A2 110.7
H7A1 C7A H7A2 108.8
C7A C8A H8A1 109.5
C7A C8A H8A2 109.5
H8A1 C8A H8A2 109.5
C7A C8A H8A3 109.5
H8A1 C8A H8A3 109.5
H8A2 C8A H8A3 109.5
N2K C1B C2B 105(2)
N2K C1B C7B 119(2)
C2B C1B C7B 136(2)
N2K C1B H1B 91.2
C2B C1B H1B 91.2
C7B C1B H1B 91.2
C3B C2B C1B 122(2)
C3B C2B H2B1 106.7
C1B C2B H2B1 106.7
C3B C2B H2B2 106.7
C1B C2B H2B2 106.7
H2B1 C2B H2B2 106.6
C2B C3B C4B 118(3)
C2B C3B H3B1 107.9
C4B C3B H3B1 107.9
C2B C3B H3B2 107.9
C4B C3B H3B2 107.9
H3B1 C3B H3B2 107.2
C3B C4B C5B 114(2)
C3B C4B H4B1 108.8
C5B C4B H4B1 108.8
C3B C4B H4B2 108.8
C5B C4B H4B2 108.8
H4B1 C4B H4B2 107.7
C4B C5B H5B1 109.5
C4B C5B H5B2 109.5
H5B1 C5B H5B2 109.5
C4B C5B H5B3 109.5
H5B1 C5B H5B3 109.5
H5B2 C5B H5B3 109.5
C1B C7B C8B 106(3)
C1B C7B H7B1 110.5
C8B C7B H7B1 110.5
C1B C7B H7B2 110.5
C8B C7B H7B2 110.5
H7B1 C7B H7B2 108.7
C7B C8B H8B1 109.5
C7B C8B H8B2 109.5
H8B1 C8B H8B2 109.5
C7B C8B H8B3 109.5
H8B1 C8B H8B3 109.5
H8B2 C8B H8B3 109.5
C2C C1C N1L 98(3)
C2C C1C H1C1 112.2
N1L C1C H1C1 112.2
C2C C1C H1C2 112.2
N1L C1C H1C2 112.2
H1C1 C1C H1C2 109.8
C1C C2C H2C1 109.5
C1C C2C H2C2 109.5
H2C1 C2C H2C2 109.5
C1C C2C H2C3 109.5
H2C1 C2C H2C3 109.5
H2C2 C2C H2C3 109.5
N2L C1D C2D 126(3)
N2L C1D C7D 109(3)
C2D C1D C7D 108(4)
N2L C1D H1D 103.9
C2D C1D H1D 103.9
C7D C1D H1D 103.9
C1D C2D H2D1 109.5
C1D C2D H2D2 109.5
H2D1 C2D H2D2 109.5
C1D C2D H2D3 109.5
H2D1 C2D H2D3 109.5
H2D2 C2D H2D3 109.5
C8D C7D C1D 110(3)
C8D C7D H7D1 109.6
C1D C7D H7D1 109.6
C8D C7D H7D2 109.6
C1D C7D H7D2 109.6
H7D1 C7D H7D2 108.1
C7D C8D C9D 112(3)
C7D C8D H8D1 109.2
C9D C8D H8D1 109.2
C7D C8D H8D2 109.2
C9D C8D H8D2 109.2
H8D1 C8D H8D2 107.9
C8D C9D H9D1 109.5
C8D C9D H9D2 109.5
H9D1 C9D H9D2 109.5
C8D C9D H9D3 109.5
H9D1 C9D H9D3 109.5
H9D2 C9D H9D3 109.5
C7E C1E N1M 147(3)
C7E C1E C2E 107(2)
N1M C1E C2E 105.7(19)
C7E C1E H1E 91.3
N1M C1E H1E 91.3
C2E C1E H1E 91.3
C3E C2E C1E 128(2)
C3E C2E H2E1 105.2
C1E C2E H2E1 105.2
C3E C2E H2E2 105.2
C1E C2E H2E2 105.2
H2E1 C2E H2E2 105.9
C2E C3E C4E 107(2)
C2E C3E H3E1 110.3
C4E C3E H3E1 110.3
C2E C3E H3E2 110.3
C4E C3E H3E2 110.3
H3E1 C3E H3E2 108.5
C5E C4E C3E 114(3)
C5E C4E H4E1 108.7
C3E C4E H4E1 108.7
C5E C4E H4E2 108.7
C3E C4E H4E2 108.7
H4E1 C4E H4E2 107.6
C4E C5E C6E 114(4)
C4E C5E H5E1 108.7
C6E C5E H5E1 108.7
C4E C5E H5E2 108.7
C6E C5E H5E2 108.7
H5E1 C5E H5E2 107.6
C5E C6E H6E1 109.5
C5E C6E H6E2 109.5
H6E1 C6E H6E2 109.5
C5E C6E H6E3 109.5
H6E1 C6E H6E3 109.5
H6E2 C6E H6E3 109.5
C1E C7E C8E 116(3)
C1E C7E H7E1 108.2
C8E C7E H7E1 108.2
C1E C7E H7E2 108.2
C8E C7E H7E2 108.2
H7E1 C7E H7E2 107.4
C7E C8E H8E1 109.5
C7E C8E H8E2 109.5
H8E1 C8E H8E2 109.5
C7E C8E H8E3 109.5
H8E1 C8E H8E3 109.5
H8E2 C8E H8E3 109.5
C2F C1F N2M 110(3)
C2F C1F C7F 120(3)
N2M C1F C7F 124(3)
C2F C1F H1F 98.5
N2M C1F H1F 98.5
C7F C1F H1F 98.5
C1F C2F C3F 113(3)
C1F C2F H2F1 109.0
C3F C2F H2F1 109.0
C1F C2F H2F2 109.0
C3F C2F H2F2 109.0
H2F1 C2F H2F2 107.8
C4F C3F C2F 101(3)
C4F C3F H3F1 111.6
C2F C3F H3F1 111.6
C4F C3F H3F2 111.6
C2F C3F H3F2 111.6
H3F1 C3F H3F2 109.4
C5F C4F C3F 125(2)
C5F C4F H4F1 106.1
C3F C4F H4F1 106.1
C5F C4F H4F2 106.1
C3F C4F H4F2 106.1
H4F1 C4F H4F2 106.3
C4F C5F H5F1 109.5
C4F C5F H5F2 109.5
H5F1 C5F H5F2 109.5
C4F C5F H5F3 109.5
H5F1 C5F H5F3 109.5
H5F2 C5F H5F3 109.5
C8F C7F C1F 131(3)
C8F C7F H7F1 104.5
C1F C7F H7F1 104.5
C8F C7F H7F2 104.5
C1F C7F H7F2 104.5
H7F1 C7F H7F2 105.7
C7F C8F H8F1 109.5
C7F C8F H8F2 109.5
H8F1 C8F H8F2 109.5
C7F C8F H8F3 109.5
H8F1 C8F H8F3 109.5
H8F2 C8F H8F3 109.5
C2G C1G N1N 133(3)
C2G C1G C7G 111(3)
N1N C1G C7G 88(3)
C2G C1G H1G 107.4
N1N C1G H1G 107.4
C7G C1G H1G 107.4
C1G C2G C3G 122(3)
C1G C2G H2G1 106.7
C3G C2G H2G1 106.7
C1G C2G H2G2 106.7
C3G C2G H2G2 106.7
H2G1 C2G H2G2 106.6
C4G C3G C2G 122(3)
C4G C3G H3G1 106.7
C2G C3G H3G1 106.7
C4G C3G H3G2 106.7
C2G C3G H3G2 106.7
H3G1 C3G H3G2 106.6
C5G C4G C3G 125(3)
C5G C4G H4G1 106.1
C3G C4G H4G1 106.1
C5G C4G H4G2 106.1
C3G C4G H4G2 106.1
H4G1 C4G H4G2 106.3
C4G C5G H5G1 109.5
C4G C5G H5G2 109.5
H5G1 C5G H5G2 109.5
C4G C5G H5G3 109.5
H5G1 C5G H5G3 109.5
H5G2 C5G H5G3 109.5
C1G C7G C8G 111(3)
C1G C7G H7G1 109.4
C8G C7G H7G1 109.4
C1G C7G H7G2 109.4
C8G C7G H7G2 109.4
H7G1 C7G H7G2 108.0
C9G C8G C7G 108(3)
C9G C8G H8G1 110.2
C7G C8G H8G1 110.2
C9G C8G H8G2 110.2
C7G C8G H8G2 110.2
H8G1 C8G H8G2 108.5
C8G C9G H9G1 109.5
C8G C9G H9G2 109.5
H9G1 C9G H9G2 109.5
C8G C9G H9G3 109.5
H9G1 C9G H9G3 109.5
H9G2 C9G H9G3 109.5
C7H C1H C2H 125(2)
C7H C1H N2N 118(2)
C2H C1H N2N 92.2(15)
C7H C1H H1H 106.5
C2H C1H H1H 106.5
N2N C1H H1H 106.5
C3H C2H C1H 126.9(19)
C3H C2H H2H1 105.6
C1H C2H H2H1 105.6
C3H C2H H2H2 105.6
C1H C2H H2H2 105.6
H2H1 C2H H2H2 106.1
C2H C3H H3H1 109.5
C2H C3H H3H2 109.5
H3H1 C3H H3H2 109.5
C2H C3H H3H3 109.5
H3H1 C3H H3H3 109.5
H3H2 C3H H3H3 109.5
C1H C7H C8H 155(2)
C1H C7H H7H1 97.6
C8H C7H H7H1 97.6
C1H C7H H7H2 97.6
C8H C7H H7H2 97.6
H7H1 C7H H7H2 103.6
C7H C8H H8H1 109.5
C7H C8H H8H2 109.5
H8H1 C8H H8H2 109.5
C7H C8H H8H3 109.5
H8H1 C8H H8H3 109.5
H8H2 C8H H8H3 109.5
N1O C1I C7I 114.0(17)
N1O C1I C2I 103.0(18)
C7I C1I C2I 116.4(19)
N1O C1I H1I 107.7
C7I C1I H1I 107.7
C2I C1I H1I 107.7
C1I C2I H2I1 109.5
C1I C2I H2I2 109.5
H2I1 C2I H2I2 109.5
C1I C2I H2I3 109.5
H2I1 C2I H2I3 109.5
H2I2 C2I H2I3 109.5
C1I C7I H7I1 109.5
C1I C7I H7I2 109.5
H7I1 C7I H7I2 109.5
C1I C7I H7I3 109.5
H7I1 C7I H7I3 109.5
H7I2 C7I H7I3 109.5
N2O C1J C2J 123(3)
N2O C1J H1J1 106.5
C2J C1J H1J1 106.5
N2O C1J H1J2 106.5
C2J C1J H1J2 106.5
H1J1 C1J H1J2 106.5
C1J C2J H2J1 109.5
C1J C2J H2J2 109.5
H2J1 C2J H2J2 109.5
C1J C2J H2J3 109.5
H2J1 C2J H2J3 109.5
H2J2 C2J H2J3 109.5
C2K C1K C6K 122(2)
C2K C1K C13K 116(3)
C6K C1K C13K 122(3)
C1K C2K C3K 117(2)
C1K C2K C7 124(2)
C3K C2K C7 118(3)
C4K C3K C2K 121(3)
C4K C3K H3K 119.4
C2K C3K H3K 119.4
C3K C4K C5K 120(3)
C3K C4K C11K 123(4)
C5K C4K C11K 116(4)
C6K C5K C10K 119(3)
C6K C5K C4K 119(3)
C10K C5K C4K 122(3)
C5K C6K C1K 119(3)
C5K C6K C7K 116(3)
C1K C6K C7K 124(3)
C8K C7K C6K 123(2)
C8K C7K C19K 125(3)
C6K C7K C19K 112(3)
C7K C8K C9K 119(3)
C7K C8K H8K 120.4
C9K C8K H8K 120.4
C10K C9K C8K 116(3)
C10K C9K H9K 122.0
C8K C9K H9K 122.0
C9K C10K C5K 125(3)
C9K C10K C12K 116(4)
C5K C10K C12K 119(4)
O1K C11K N1K 138(4)
O1K C11K C4K 103(4)
N1K C11K C4K 118(4)
O2K C12K N1K 120(4)
O2K C12K C10K 115(4)
N1K C12K C10K 125(4)
C14K C13K C18K 121(2)
C14K C13K C1K 123(3)
C18K C13K C1K 115(3)
C13K C14K C15K 118(2)
C13K C14K C8 121(2)
C15K C14K C8 120(2)
C14K C15K C16K 121(2)
C14K C15K H15K 119.3
C16K C15K H15K 119.3
C17K C16K C15K 119(2)
C17K C16K C23K 121(3)
C15K C16K C23K 120(3)
C22K C17K C16K 116(3)
C22K C17K C18K 125(3)
C16K C17K C18K 118(3)
C13K C18K C17K 120(3)
C13K C18K C19K 124(2)
C17K C18K C19K 116(3)
C20K C19K C18K 117(2)
C20K C19K C7K 120(3)
C18K C19K C7K 122(3)
C21K C20K C19K 122(2)
C21K C20K H20K 118.8
C19K C20K H20K 118.8
C20K C21K C22K 119(3)
C20K C21K H21K 120.5
C22K C21K H21K 120.5
C17K C22K C21K 116(3)
C17K C22K C24K 128(3)
C21K C22K C24K 116(3)
O3K C23K N2K 122(3)
O3K C23K C16K 122(4)
N2K C23K C16K 116(3)
O4K C24K N2K 115(3)
O4K C24K C22K 129(4)
N2K C24K C22K 115(3)
C2L C1L C6L 119(2)
C2L C1L C13L 116(2)
C6L C1L C13L 120(2)
C3L C2L C1L 117.2(18)
C3L C2L C10 122.4(19)
C1L C2L C10 119.2(16)
C4L C3L C2L 124(2)
C4L C3L H3L 117.9
C2L C3L H3L 117.9
C3L C4L C11L 127(3)
C3L C4L C5L 117(3)
C11L C4L C5L 115(3)
C6L C5L C10L 120(3)
C6L C5L C4L 118(3)
C10L C5L C4L 121(3)
C5L C6L C1L 123(2)
C5L C6L C7L 122(3)
C1L C6L C7L 114(3)
C19L C7L C8L 118(3)
C19L C7L C6L 125(3)
C8L C7L C6L 117(3)
C9L C8L C7L 117(3)
C9L C8L H8L 121.4
C7L C8L H8L 121.4
C8L C9L C10L 124(3)
C8L C9L H9L 118.2
C10L C9L H9L 118.2
C9L C10L C5L 119(3)
C9L C10L C12L 124(3)
C5L C10L C12L 111(3)
O1L C11L C4L 98(3)
O1L C11L N1L 118(3)
C4L C11L N1L 116(3)
N1L C12L O2L 116(4)
N1L C12L C10L 130(4)
O2L C12L C10L 109(3)
C18L C13L C14L 119(2)
C18L C13L C1L 118(2)
C14L C13L C1L 122(2)
C15L C14L C13L 117.5(19)
C15L C14L C11 123.3(18)
C13L C14L C11 119(2)
C14L C15L C16L 126.2(19)
C14L C15L H15L 116.9
C16L C15L H15L 116.9
C15L C16L C17L 118(3)
C15L C16L C23L 123(2)
C17L C16L C23L 118(3)
C18L C17L C22L 123(3)
C18L C17L C16L 115(3)
C22L C17L C16L 118(3)
C13L C18L C17L 122(3)
C13L C18L C19L 121(3)
C17L C18L C19L 116(3)
C20L C19L C7L 129(3)
C20L C19L C18L 113(3)
C7L C19L C18L 118(3)
C19L C20L C21L 133(3)
C19L C20L H20L 113.7
C21L C20L H20L 113.7
C20L C21L C22L 112(3)
C20L C21L H21L 124.0
C22L C21L H21L 124.0
C21L C22L C17L 117(3)
C21L C22L C24L 122(3)
C17L C22L C24L 120(3)
O3L C23L N2L 115(3)
O3L C23L C16L 123(3)
N2L C23L C16L 117(3)
O4L C24L N2L 118(4)
O4L C24L C22L 125(3)
N2L C24L C22L 116(3)
C2M C1M C13M 118.4(18)
C2M C1M C6M 124.7(17)
C13M C1M C6M 116(2)
C1M C2M C3M 121(2)
C1M C2M C13 122.8(15)
C3M C2M C13 115(2)
C2M C3M C4M 118(2)
C2M C3M H3M 120.9
C4M C3M H3M 120.9
C5M C4M C3M 123(2)
C5M C4M C11M 110(2)
C3M C4M C11M 126(2)
C4M C5M C6M 118(2)
C4M C5M C10M 127.8(19)
C6M C5M C10M 114(2)
C7M C6M C5M 124(2)
C7M C6M C1M 122.0(17)
C5M C6M C1M 114(2)
C6M C7M C8M 117.7(17)
C6M C7M C19M 123.1(19)
C8M C7M C19M 119(2)
C9M C8M C7M 119.1(17)
C9M C8M H8M 120.4
C7M C8M H8M 120.4
C8M C9M C10M 125.0(18)
C8M C9M H9M 117.5
C10M C9M H9M 117.5
C9M C10M C12M 130(2)
C9M C10M C5M 120(2)
C12M C10M C5M 110(2)
O1M C11M N1M 122(3)
O1M C11M C4M 104(3)
N1M C11M C4M 134(3)
O2M C12M N1M 111(2)
O2M C12M C10M 114(3)
N1M C12M C10M 135(2)
C18M C13M C14M 119.1(19)
C18M C13M C1M 117.7(19)
C14M C13M C1M 123(2)
C14 C14M C15M 125.6(17)
C14 C14M C13M 114.3(16)
C15M C14M C13M 120.0(19)
C16M C15M C14M 120(2)
C16M C15M H15M 120.1
C14M C15M H15M 120.1
C15M C16M C17M 121(3)
C15M C16M C23M 120(3)
C17M C16M C23M 118(3)
C22M C17M C18M 119(3)
C22M C17M C16M 120(3)
C18M C17M C16M 120(3)
C17M C18M C13M 118(2)
C17M C18M C19M 117(3)
C13M C18M C19M 125(2)
C20M C19M C7M 125(2)
C20M C19M C18M 118(2)
C7M C19M C18M 115(2)
C19M C20M C21M 120(2)
C19M C20M H20M 120.0
C21M C20M H20M 120.0
C20M C21M C22M 117(3)
C20M C21M H21M 121.5
C22M C21M H21M 121.5
C17M C22M C21M 124(3)
C17M C22M C24M 124(3)
C21M C22M C24M 111(4)
O3M C23M N2M 121(4)
O3M C23M C16M 118(4)
N2M C23M C16M 121(3)
O4M C24M N2M 106(4)
O4M C24M C22M 140(4)
N2M C24M C22M 114(4)
C6N C1N C2N 121.5(15)
C6N C1N C13N 125.6(14)
C2N C1N C13N 107.1(13)
C16 C2N C1N 124.9(15)
C16 C2N C3N 117.6(17)
C1N C2N C3N 115.7(18)
C4N C3N C2N 114.1(18)
C4N C3N H3N 122.9
C2N C3N H3N 122.9
C3N C4N C5N 125(2)
C3N C4N C11N 113(2)
C5N C4N C11N 122(3)
C6N C5N C10N 122(2)
C6N C5N C4N 120(2)
C10N C5N C4N 116(2)
C1N C6N C5N 116(2)
C1N C6N C7N 118.8(17)
C5N C6N C7N 115.7(19)
C8N C7N C6N 114.8(16)
C8N C7N C19N 126.5(16)
C6N C7N C19N 112.9(16)
C9N C8N C7N 122.3(18)
C9N C8N H8N 118.9
C7N C8N H8N 118.9
C8N C9N C10N 118(2)
C8N C9N H9N 120.9
C10N C9N H9N 120.9
C9N C10N C5N 118(2)
C9N C10N C12N 111(2)
C5N C10N C12N 126(2)
O1N C11N N1N 124(3)
O1N C11N C4N 116(3)
N1N C11N C4N 119(3)
O2N C12N N1N 118(3)
O2N C12N C10N 130(3)
N1N C12N C10N 112(3)
C14N C13N C1N 131.5(8)
C14N C13N C18N 124.0(8)
C1N C13N C18N 103.9(10)
C13N C14N C15N 124.0(8)
C13N C14N C17 112.3(8)
C15N C14N C17 122.8(10)
C14N C15N C16N 115.4(13)
C14N C15N H15N 122.3
C16N C15N H15N 122.3
C17N C16N C15N 122.7(15)
C17N C16N C23N 122.0(15)
C15N C16N C23N 115.3(16)
C16N C17N C18N 120.6(15)
C16N C17N C22N 114.8(15)
C18N C17N C22N 123.4(18)
C19N C18N C17N 117.7(16)
C19N C18N C13N 131.0(13)
C17N C18N C13N 111.2(14)
C18N C19N C7N 119.3(15)
C18N C19N C20N 120.9(15)
C7N C19N C20N 119.8(17)
C21N C20N C19N 120.6(16)
C21N C20N H20N 119.7
C19N C20N H20N 119.7
C22N C21N C20N 120.9(17)
C22N C21N H21N 119.5
C20N C21N H21N 119.5
C21N C22N C24N 122.5(17)
C21N C22N C17N 116.3(17)
C24N C22N C17N 121.1(18)
O3N C23N N2N 118(2)
O3N C23N C16N 122(2)
N2N C23N C16N 120(2)
O4N C24N N2N 115(2)
O4N C24N C22N 120.5(19)
N2N C24N C22N 123.2(18)
C2O C1O C6O 120(2)
C2O C1O C13O 122(2)
C6O C1O C13O 117(2)
C3O C2O C19 123.7(18)
C3O C2O C1O 114.5(17)
C19 C2O C1O 120.9(19)
C2O C3O C4O 125.9(16)
C2O C3O H3O 117.0
C4O C3O H3O 117.0
C3O C4O C5O 117.3(18)
C3O C4O C11O 118.8(16)
C5O C4O C11O 121.4(18)
C4O C5O C10O 123(2)
C4O C5O C6O 118(2)
C10O C5O C6O 118(2)
C5O C6O C1O 121(2)
C5O C6O C7O 117(2)
C1O C6O C7O 122(2)
C19O C7O C8O 124(3)
C19O C7O C6O 117(3)
C8O C7O C6O 117(3)
C9O C8O C7O 126(2)
C9O C8O H8O 117.1
C7O C8O H8O 117.1
C8O C9O C10O 114(2)
C8O C9O H9O 123.0
C10O C9O H9O 123.0
C5O C10O C9O 121(2)
C5O C10O C12O 112(2)
C9O C10O C12O 116(2)
O1O C11O N1O 122(2)
O1O C11O C4O 123.9(18)
N1O C11O C4O 113.1(19)
O2O C12O N1O 112(3)
O2O C12O C10O 124(3)
N1O C12O C10O 122(3)
C18O C13O C1O 122(2)
C18O C13O C14O 116(2)
C1O C13O C14O 119(2)
C15O C14O C13O 119(2)
C15O C14O C20 125(2)
C13O C14O C20 115(2)
C14O C15O C16O 117(2)
C14O C15O H15O 121.4
C16O C15O H15O 121.4
C17O C16O C23O 131(3)
C17O C16O C15O 115(3)
C23O C16O C15O 112(3)
C18O C17O C22O 128(3)
C18O C17O C16O 120(3)
C22O C17O C16O 112(3)
C17O C18O C13O 122(3)
C17O C18O C19O 119(3)
C13O C18O C19O 116(3)
C7O C19O C20O 125(3)
C7O C19O C18O 123(3)
C20O C19O C18O 113(3)
C21O C20O C19O 129(3)
C21O C20O H20O 115.4
C19O C20O H20O 115.4
C20O C21O C22O 118(3)
C20O C21O H21O 121.0
C22O C21O H21O 121.0
C17O C22O C21O 113(3)
C17O C22O C24O 124(3)
C21O C22O C24O 123(3)
O3O C23O N2O 111(3)
O3O C23O C16O 138(3)
N2O C23O C16O 111(3)
N2O C24O O4O 123(3)
N2O C24O C22O 116(3)
O4O C24O C22O 120(3)

loop_
_geom_bond_atom_site_label_1
_geom_bond_atom_site_label_2
_geom_bond_distance
N1K C12K 1.33(4)
N1K C11K 1.41(5)
N1K C1A 1.47(4)
N2K C24K 1.31(3)
N2K C23K 1.44(4)
N2K C1B 1.47(3)
N1L C12L 1.22(3)
N1L C11L 1.55(4)
N1L C1C 1.57(4)
N2L C24L 1.41(4)
N2L C23L 1.42(3)
N2L C1D 1.52(5)
N1M C11M 1.40(3)
N1M C12M 1.42(3)
N1M C1E 1.47(3)
N2M C23M 1.26(3)
N2M C1F 1.47(4)
N2M C24M 1.48(4)
N1N C11N 1.43(3)
N1N C12N 1.48(3)
N1N C1G 1.50(4)
N2N C23N 1.39(3)
N2N C24N 1.40(2)
N2N C1H 1.61(2)
N1O C12O 1.42(3)
N1O C11O 1.43(2)
N1O C1I 1.49(3)
N2O C24O 1.35(3)
N2O C23O 1.40(3)
N2O C1J 1.49(4)
O1K C11K 1.29(5)
O2K C12K 1.27(4)
O3K C23K 1.18(3)
O4K C24K 1.26(3)
O1L C11L 1.25(3)
O2L C12L 1.35(4)
O3L C23L 1.25(3)
O4L C24L 1.29(4)
O1M C11M 1.08(3)
O2M C12M 1.28(2)
O3M C23M 1.19(3)
O4M C24M 1.17(4)
O1N C11N 1.21(3)
O2N C12N 1.24(3)
O3N C23N 1.23(2)
O4N C24N 1.33(2)
O1O C11O 1.30(2)
O2O C12O 1.11(2)
O3O C23O 1.20(3)
O4O C24O 1.40(3)
C1 C6 1.31(3)
C1 C2 1.39(2)
C1 C5 1.47(3)
C2 C9 1.37(3)
C2 C3 1.46(3)
C3 C12 1.42(3)
C3 C4 1.43(3)
C4 C5 1.38(3)
C4 C15 1.39(2)
C5 C18 1.46(3)
C6 C20 1.53(3)
C6 C7 1.57(3)
C7 C8 1.48(2)
C7 C2K 1.48(3)
C8 C14K 1.45(3)
C8 C9 1.49(3)
C9 C10 1.56(3)
C10 C11 1.39(2)
C10 C2L 1.52(2)
C11 C12 1.48(3)
C11 C14L 1.50(3)
C12 C13 1.45(2)
C13 C14 1.46(2)
C13 C2M 1.50(3)
C14 C14M 1.302(18)
C14 C15 1.52(3)
C15 C16 1.56(3)
C16 C2N 1.250(19)
C16 C17 1.42(2)
C17 C18 1.41(2)
C17 C14N 1.474(15)
C18 C19 1.45(2)
C19 C2O 1.41(2)
C19 C20 1.45(2)
C20 C14O 1.58(3)
C1A C2A 1.49(4)
C1A C7A 1.53(4)
C1A H1A 1.0000
C2A C3A 1.49(4)
C2A H2A1 0.9900
C2A H2A2 0.9900
C3A C4A 1.46(4)
C3A H3A1 0.9900
C3A H3A2 0.9900
C4A C5A 1.44(4)
C4A H4A1 0.9900
C4A H4A2 0.9900
C5A H5A1 0.9800
C5A H5A2 0.9800
C5A H5A3 0.9800
C7A C8A 1.49(5)
C7A H7A1 0.9900
C7A H7A2 0.9900
C8A H8A1 0.9800
C8A H8A2 0.9800
C8A H8A3 0.9800
C1B C2B 1.49(3)
C1B C7B 1.54(3)
C1B H1B 1.0000
C2B C3B 1.44(3)
C2B H2B1 0.9900
C2B H2B2 0.9900
C3B C4B 1.48(3)
C3B H3B1 0.9900
C3B H3B2 0.9900
C4B C5B 1.51(3)
C4B H4B1 0.9900
C4B H4B2 0.9900
C5B H5B1 0.9800
C5B H5B2 0.9800
C5B H5B3 0.9800
C7B C8B 1.57(4)
C7B H7B1 0.9900
C7B H7B2 0.9900
C8B H8B1 0.9800
C8B H8B2 0.9800
C8B H8B3 0.9800
C1C C2C 1.51(4)
C1C H1C1 0.9900
C1C H1C2 0.9900
C2C H2C1 0.9800
C2C H2C2 0.9800
C2C H2C3 0.9800
C1D C2D 1.54(4)
C1D C7D 1.56(4)
C1D H1D 1.0000
C2D H2D1 0.9800
C2D H2D2 0.9800
C2D H2D3 0.9800
C7D C8D 1.52(4)
C7D H7D1 0.9900
C7D H7D2 0.9900
C8D C9D 1.55(4)
C8D H8D1 0.9900
C8D H8D2 0.9900
C9D H9D1 0.9800
C9D H9D2 0.9800
C9D H9D3 0.9800
C1E C7E 1.40(3)
C1E C2E 1.55(3)
C1E H1E 1.0000
C2E C3E 1.46(3)
C2E H2E1 0.9900
C2E H2E2 0.9900
C3E C4E 1.55(4)
C3E H3E1 0.9900
C3E H3E2 0.9900
C4E C5E 1.53(4)
C4E H4E1 0.9900
C4E H4E2 0.9900
C5E C6E 1.54(4)
C5E H5E1 0.9900
C5E H5E2 0.9900
C6E H6E1 0.9800
C6E H6E2 0.9800
C6E H6E3 0.9800
C7E C8E 1.58(4)
C7E H7E1 0.9900
C7E H7E2 0.9900
C8E H8E1 0.9800
C8E H8E2 0.9800
C8E H8E3 0.9800
C1F C2F 1.45(4)
C1F C7F 1.50(4)
C1F H1F 1.0000
C2F C3F 1.56(4)
C2F H2F1 0.9900
C2F H2F2 0.9900
C3F C4F 1.53(4)
C3F H3F1 0.9900
C3F H3F2 0.9900
C4F C5F 1.44(2)
C4F H4F1 0.9900
C4F H4F2 0.9900
C5F H5F1 0.9800
C5F H5F2 0.9800
C5F H5F3 0.9800
C7F C8F 1.48(3)
C7F H7F1 0.9900
C7F H7F2 0.9900
C8F H8F1 0.9800
C8F H8F2 0.9800
C8F H8F3 0.9800
C1G C2G 1.47(4)
C1G C7G 1.52(4)
C1G H1G 1.0000
C2G C3G 1.50(4)
C2G H2G1 0.9900
C2G H2G2 0.9900
C3G C4G 1.48(4)
C3G H3G1 0.9900
C3G H3G2 0.9900
C4G C5G 1.46(4)
C4G H4G1 0.9900
C4G H4G2 0.9900
C5G H5G1 0.9800
C5G H5G2 0.9800
C5G H5G3 0.9800
C7G C8G 1.54(4)
C7G H7G1 0.9900
C7G H7G2 0.9900
C8G C9G 1.47(3)
C8G H8G1 0.9900
C8G H8G2 0.9900
C9G H9G1 0.9800
C9G H9G2 0.9800
C9G H9G3 0.9800
C1H C7H 1.40(3)
C1H C2H 1.52(3)
C1H H1H 1.0000
C2H C3H 1.44(2)
C2H H2H1 0.9900
C2H H2H2 0.9900
C3H H3H1 0.9800
C3H H3H2 0.9800
C3H H3H3 0.9800
C7H C8H 1.58(4)
C7H H7H1 0.9900
C7H H7H2 0.9900
C8H H8H1 0.9800
C8H H8H2 0.9800
C8H H8H3 0.9800
C1I C7I 1.49(2)
C1I C2I 1.52(3)
C1I H1I 1.0000
C2I H2I1 0.9800
C2I H2I2 0.9800
C2I H2I3 0.9800
C7I H7I1 0.9800
C7I H7I2 0.9800
C7I H7I3 0.9800
C1J C2J 1.52(3)
C1J H1J1 0.9900
C1J H1J2 0.9900
C2J H2J1 0.9800
C2J H2J2 0.9800
C2J H2J3 0.9800
C1K C2K 1.36(3)
C1K C6K 1.40(3)
C1K C13K 1.49(2)
C2K C3K 1.40(3)
C3K C4K 1.33(3)
C3K H3K 0.9500
C4K C5K 1.41(3)
C4K C11K 1.59(4)
C5K C6K 1.35(3)
C5K C10K 1.37(3)
C6K C7K 1.43(3)
C7K C8K 1.27(3)
C7K C19K 1.53(2)
C8K C9K 1.46(3)
C8K H8K 0.9500
C9K C10K 1.30(3)
C9K H9K 0.9500
C10K C12K 1.46(4)
C13K C14K 1.36(3)
C13K C18K 1.37(3)
C14K C15K 1.37(3)
C15K C16K 1.39(3)
C15K H15K 0.9500
C16K C17K 1.37(3)
C16K C23K 1.56(4)
C17K C22K 1.35(3)
C17K C18K 1.40(3)
C18K C19K 1.40(3)
C19K C20K 1.37(3)
C20K C21K 1.34(3)
C20K H20K 0.9500
C21K C22K 1.37(3)
C21K H21K 0.9500
C22K C24K 1.52(4)
C1L C2L 1.40(2)
C1L C6L 1.41(3)
C1L C13L 1.51(3)
C2L C3L 1.37(3)
C3L C4L 1.34(3)
C3L H3L 0.9500
C4L C11L 1.50(4)
C4L C5L 1.50(3)
C5L C6L 1.30(3)
C5L C10L 1.41(3)
C6L C7L 1.45(3)
C7L C19L 1.39(4)
C7L C8L 1.45(3)
C8L C9L 1.36(4)
C8L H8L 0.9500
C9L C10L 1.37(4)
C9L H9L 0.9500
C10L C12L 1.56(4)
C13L C18L 1.39(3)
C13L C14L 1.39(3)
C14L C15L 1.35(2)
C15L C16L 1.38(3)
C15L H15L 0.9500
C16L C17L 1.45(3)
C16L C23L 1.52(4)
C17L C18L 1.43(4)
C17L C22L 1.44(4)
C18L C19L 1.44(3)
C19L C20L 1.35(4)
C20L C21L 1.36(3)
C20L H20L 0.9500
C21L C22L 1.43(3)
C21L H21L 0.9500
C22L C24L 1.52(4)
C1M C2M 1.22(2)
C1M C13M 1.48(3)
C1M C6M 1.49(3)
C2M C3M 1.38(2)
C3M C4M 1.41(3)
C3M H3M 0.9500
C4M C5M 1.33(3)
C4M C11M 1.51(3)
C5M C6M 1.44(3)
C5M C10M 1.45(3)
C6M C7M 1.36(2)
C7M C8M 1.41(2)
C7M C19M 1.42(3)
C8M C9M 1.33(2)
C8M H8M 0.9500
C9M C10M 1.34(2)
C9M H9M 0.9500
C10M C12M 1.44(3)
C13M C18M 1.39(3)
C13M C14M 1.43(2)
C14M C15M 1.40(3)
C15M C16M 1.31(3)
C15M H15M 0.9500
C16M C17M 1.41(3)
C16M C23M 1.55(4)
C17M C22M 1.31(3)
C17M C18M 1.39(3)
C18M C19M 1.51(3)
C19M C20M 1.32(3)
C20M C21M 1.37(3)
C20M H20M 0.9500
C21M C22M 1.39(4)
C21M H21M 0.9500
C22M C24M 1.53(5)
C1N C6N 1.35(2)
C1N C2N 1.46(2)
C1N C13N 1.497(17)
C2N C3N 1.50(2)
C3N C4N 1.38(3)
C3N H3N 0.9500
C4N C5N 1.40(3)
C4N C11N 1.56(3)
C5N C6N 1.38(3)
C5N C10N 1.39(3)
C6N C7N 1.45(2)
C7N C8N 1.43(2)
C7N C19N 1.45(2)
C8N C9N 1.37(3)
C8N H8N 0.9500
C9N C10N 1.39(3)
C9N H9N 0.9500
C10N C12N 1.57(4)
C13N C14N 1.212(6)
C13N C18N 1.510(17)
C14N C15N 1.349(14)
C15N C16N 1.418(19)
C15N H15N 0.9500
C16N C17N 1.33(2)
C16N C23N 1.53(3)
C17N C18N 1.41(2)
C17N C22N 1.46(2)
C18N C19N 1.289(19)
C19N C20N 1.46(2)
C20N C21N 1.39(2)
C20N H20N 0.9500
C21N C22N 1.33(2)
C21N H21N 0.9500
C22N C24N 1.40(2)
C1O C2O 1.41(3)
C1O C6O 1.42(3)
C1O C13O 1.43(3)
C2O C3O 1.39(2)
C3O C4O 1.40(2)
C3O H3O 0.9500
C4O C5O 1.40(3)
C4O C11O 1.46(3)
C5O C10O 1.40(3)
C5O C6O 1.41(3)
C6O C7O 1.45(3)
C7O C19O 1.33(3)
C7O C8O 1.37(3)
C8O C9O 1.35(3)
C8O H8O 0.9500
C9O C10O 1.40(3)
C9O H9O 0.9500
C10O C12O 1.46(3)
C13O C18O 1.36(3)
C13O C14O 1.44(3)
C14O C15O 1.37(3)
C15O C16O 1.45(3)
C15O H15O 0.9500
C16O C17O 1.40(4)
C16O C23O 1.44(4)
C17O C18O 1.34(3)
C17O C22O 1.39(3)
C18O C19O 1.47(3)
C19O C20O 1.41(3)
C20O C21O 1.31(3)
C20O H20O 0.9500
C21O C22O 1.49(3)
C21O H21O 0.9500
C22O C24O 1.50(4)

loop_
_platon_squeeze_void_nr
_platon_squeeze_void_average_x
_platon_squeeze_void_average_y
_platon_squeeze_void_average_z
_platon_squeeze_void_volume
_platon_squeeze_void_count_electrons
1 -0.040 -0.047 -0.089 24064.5 -628.7
2 0.663 0.118 0.486 9.8 -2.4
3 0.455 0.118 0.986 9.8 -2.4
4 0.455 0.337 0.486 9.7 -2.4
5 0.882 0.337 0.986 9.7 -2.4
6 0.882 0.545 0.486 9.8 -2.4
7 0.663 0.545 0.986 9.7 -2.4
